data_4501234
loop_
_publ_author_name
'Hisaki, Ichiro'
'Murai, Taketoshi'
'Yabuguchi, Hirohide'
'Shigemitsu, Hajime'
'Tohnai, Norimitsu'
'Miyata, Mikiji'

_publ_section_title
;
 Deoxycholamide Crystalline Frameworks as a Platform of Highly-Efficient
 Fluorescence Materials
;
_journal_issue 10
_journal_name_full 'Crystal Growth &amp; Design'
_journal_page_first 4652
_journal_paper_doi 10.1021/cg200935j
_journal_volume 11
_journal_year 2011
_chemical_absolute_configuration rm
_chemical_formula_moiety 'C58 H90 N2 O6 '
_chemical_formula_sum 'C58 H90 N2 O6'
_chemical_formula_weight 911.36
_space_group_IT_number 4
_symmetry_cell_setting monoclinic
_symmetry_Int_Tables_number 4
_symmetry_space_group_name_Hall 'P 2yb'
_symmetry_space_group_name_H-M 'P 1 21 1'
_cell_angle_alpha 90.0000
_cell_angle_beta 91.334(2)
_cell_angle_gamma 90.0000
_cell_formula_units_Z 2
_cell_length_a 7.3377(3)
_cell_length_b 26.4525(9)
_cell_length_c 13.2866(5)
_cell_measurement_reflns_used 10906
_cell_measurement_temperature 213.1
_cell_measurement_theta_max 68.2
_cell_measurement_theta_min 3.3
_cell_volume 2578.24(17)
_computing_cell_refinement PROCESS-AUTO
_computing_data_collection PROCESS-AUTO
_computing_data_reduction CrystalStructure
_computing_publication_material 'CrystalStructure 3.8'
_computing_structure_refinement SHELXL
_computing_structure_solution SIR2004
_diffrn_ambient_temperature 213.1
_diffrn_detector_area_resol_mean 10.00
_diffrn_measured_fraction_theta_full 0.991
_diffrn_measured_fraction_theta_max 0.991
_diffrn_measurement_device_type 'Rigaku RAXIS-RAPID'
_diffrn_measurement_method \w
_diffrn_radiation_type 'Cu K\a'
_diffrn_radiation_wavelength 1.54187
_diffrn_reflns_av_R_equivalents 0.115
_diffrn_reflns_limit_h_max 8
_diffrn_reflns_limit_h_min -8
_diffrn_reflns_limit_k_max 31
_diffrn_reflns_limit_k_min -31
_diffrn_reflns_limit_l_max 15
_diffrn_reflns_limit_l_min -15
_diffrn_reflns_number 25766
_diffrn_reflns_theta_full 68.25
_diffrn_reflns_theta_max 68.25
_exptl_absorpt_coefficient_mu 0.578
_exptl_absorpt_correction_T_max 0.955
_exptl_absorpt_correction_T_min 0.896
_exptl_absorpt_correction_type numerical
_exptl_absorpt_process_details
;
    Higashi, T. (1999). Program for Absorption Correction.
    Rigaku Corporation, Tokyo, Japan.
;
_exptl_crystal_colour colorless
_exptl_crystal_density_diffrn 1.174
_exptl_crystal_density_method 'not measured'
_exptl_crystal_description platelet
_exptl_crystal_F_000 1000.00
_exptl_crystal_size_max 0.30
_exptl_crystal_size_mid 0.15
_exptl_crystal_size_min 0.08
_refine_diff_density_max 0.30
_refine_diff_density_min -0.36
_refine_ls_abs_structure_details 'Flack, H. D. (1983), Acta Cryst. A39, 876-881.  4212 Friedel Pairs'
_refine_ls_abs_structure_Flack 0.6(6)
_refine_ls_extinction_method none
_refine_ls_goodness_of_fit_ref 1.048
_refine_ls_hydrogen_treatment refall
_refine_ls_number_parameters 596
_refine_ls_number_reflns 8989
_refine_ls_R_factor_gt 0.1176
_refine_ls_shift/su_max 0.0020
_refine_ls_structure_factor_coef Fsqd
_refine_ls_weighting_details 'w = 1/[\s^2^(Fo^2^)+(0.1421P)^2^+0.0000P] where P=(Fo^2^+2Fc^2^)/3'
_refine_ls_weighting_scheme calc
_refine_ls_wR_factor_ref 0.3462
_reflns_number_gt 3211
_reflns_number_total 8989
_reflns_threshold_expression F^2^>2.0\s(F^2^)
_cod_data_source_file cg200935j_si_005.cif
_cod_data_source_block '_DCM_Naph'
_cod_original_cell_volume 2578.23(17)
_cod_original_formula_sum 'C58 H90 N2 O6 '
_cod_database_code 4501234

loop_
_symmetry_equiv_pos_site_id
_symmetry_equiv_pos_as_xyz
1 +X,+Y,+Z
2 -X,1/2+Y,-Z

loop_
_atom_site_label
_atom_site_type_symbol
_atom_site_fract_x
_atom_site_fract_y
_atom_site_fract_z
_atom_site_U_iso_or_equiv
_atom_site_adp_type
_atom_site_occupancy
_atom_site_symmetry_multiplicity
_atom_site_calc_flag
_atom_site_refinement_flags
O(1) O 1.0990(9) 0.1876(2) 1.4741(5) 0.070(2) Uani 1.00 1 d .
O(2) O 1.2288(9) 0.1431(2) 1.0804(4) 0.0620(19) Uani 1.00 1 d .
O(3) O 0.8091(10) 0.1940(3) 0.5907(5) 0.081(2) Uani 1.00 1 d .
O(4) O 0.4757(10) 0.2026(2) 0.9769(5) 0.076(2) Uani 1.00 1 d .
O(5) O 0.3545(9) 0.2469(2) 0.5728(4) 0.0608(18) Uani 1.00 1 d .
O(6) O 0.7653(10) 0.1923(3) 0.0944(5) 0.086(2) Uani 1.00 1 d .
N(1) N 0.5998(13) 0.1954(3) 0.7123(6) 0.067(2) Uani 1.00 1 d .
N(2) N 0.9790(12) 0.1931(3) 0.2175(6) 0.066(2) Uani 1.00 1 d .
C(1) C 1.3941(14) 0.0808(4) 1.3901(7) 0.065(3) Uani 1.00 1 d .
C(2) C 1.3291(14) 0.1355(3) 1.4057(7) 0.060(2) Uani 1.00 1 d .
C(3) C 1.1673(13) 0.1348(3) 1.4717(7) 0.053(2) Uani 1.00 1 d .
C(4) C 1.0107(14) 0.1003(3) 1.4333(7) 0.057(2) Uani 1.00 1 d .
C(5) C 1.0788(13) 0.0462(3) 1.4131(7) 0.055(2) Uani 1.00 1 d .
C(6) C 0.9227(14) 0.0155(3) 1.3700(7) 0.064(3) Uani 1.00 1 d .
C(7) C 0.8621(15) 0.0319(4) 1.2637(7) 0.065(3) Uani 1.00 1 d .
C(8) C 1.0231(13) 0.0335(3) 1.1914(7) 0.054(2) Uani 1.00 1 d .
C(9) C 1.1812(14) 0.0636(3) 1.2359(7) 0.053(2) Uani 1.00 1 d .
C(10) C 1.2477(14) 0.0455(3) 1.3448(7) 0.060(2) Uani 1.00 1 d .
C(11) C 1.3437(13) 0.0673(3) 1.1592(7) 0.057(2) Uani 1.00 1 d .
C(12) C 1.2742(13) 0.0903(3) 1.0604(7) 0.054(2) Uani 1.00 1 d .
C(13) C 1.1133(14) 0.0619(3) 1.0129(7) 0.051(2) Uani 1.00 1 d .
C(14) C 0.9615(14) 0.0592(3) 1.0910(7) 0.052(2) Uani 1.00 1 d .
C(15) C 0.7964(15) 0.0376(4) 1.0339(7) 0.063(2) Uani 1.00 1 d .
C(16) C 0.8138(15) 0.0633(4) 0.9290(8) 0.071(3) Uani 1.00 1 d .
C(17) C 1.0059(13) 0.0890(3) 0.9269(6) 0.053(2) Uani 1.00 1 d .
C(18) C 1.1846(15) 0.0095(3) 0.9788(8) 0.069(3) Uani 1.00 1 d .
C(19) C 1.3273(16) -0.0083(3) 1.3405(7) 0.073(3) Uani 1.00 1 d .
C(20) C 1.0772(14) 0.0885(4) 0.8179(7) 0.059(2) Uani 1.00 1 d .
C(21) C 1.2677(14) 0.1114(4) 0.8106(7) 0.062(2) Uani 1.00 1 d .
C(22) C 0.9421(16) 0.1119(3) 0.7428(7) 0.064(3) Uani 1.00 1 d .
C(23) C 0.9062(15) 0.1690(3) 0.7557(8) 0.067(3) Uani 1.00 1 d .
C(24) C 0.7686(19) 0.1875(4) 0.6805(9) 0.072(3) Uani 1.00 1 d .
C(25) C 0.2010(15) 0.3129(3) 0.8810(7) 0.060(2) Uani 1.00 1 d .
C(26) C 0.2544(14) 0.2581(3) 0.8994(7) 0.059(2) Uani 1.00 1 d .
C(27) C 0.4209(14) 0.2555(4) 0.9683(8) 0.063(2) Uani 1.00 1 d .
C(28) C 0.5789(14) 0.2873(3) 0.9343(7) 0.057(2) Uani 1.00 1 d .
C(29) C 0.5251(15) 0.3417(3) 0.9122(7) 0.061(2) Uani 1.00 1 d .
C(30) C 0.6871(15) 0.3718(3) 0.8712(7) 0.061(2) Uani 1.00 1 d .
C(31) C 0.7410(14) 0.3552(4) 0.7655(7) 0.066(3) Uani 1.00 1 d .
C(32) C 0.5810(14) 0.3545(3) 0.6900(7) 0.057(2) Uani 1.00 1 d .
C(33) C 0.4132(14) 0.3261(3) 0.7315(6) 0.053(2) Uani 1.00 1 d .
C(34) C 0.3612(14) 0.3449(3) 0.8370(7) 0.055(2) Uani 1.00 1 d .
C(35) C 0.2542(15) 0.3244(4) 0.6530(7) 0.064(3) Uani 1.00 1 d .
C(36) C 0.3114(15) 0.2999(3) 0.5554(7) 0.062(2) Uani 1.00 1 d .
C(37) C 0.4798(14) 0.3268(3) 0.5105(7) 0.056(2) Uani 1.00 1 d .
C(38) C 0.6318(13) 0.3292(3) 0.5951(7) 0.058(2) Uani 1.00 1 d .
C(39) C 0.8030(15) 0.3465(4) 0.5378(7) 0.071(3) Uani 1.00 1 d .
C(40) C 0.7784(14) 0.3197(4) 0.4345(7) 0.064(3) Uani 1.00 1 d .
C(41) C 0.5856(13) 0.2990(3) 0.4266(6) 0.051(2) Uani 1.00 1 d .
C(42) C 0.4215(16) 0.3802(3) 0.4730(7) 0.066(3) Uani 1.00 1 d .
C(43) C 0.2874(15) 0.3998(4) 0.8324(8) 0.074(3) Uani 1.00 1 d .
C(44) C 0.5114(13) 0.3018(3) 0.3164(6) 0.051(2) Uani 1.00 1 d .
C(45) C 0.3190(13) 0.2796(4) 0.3027(7) 0.061(2) Uani 1.00 1 d .
C(46) C 0.6416(15) 0.2766(3) 0.2404(7) 0.061(2) Uani 1.00 1 d .
C(47) C 0.6692(15) 0.2197(3) 0.2576(7) 0.064(3) Uani 1.00 1 d .
C(48) C 0.8077(17) 0.1997(3) 0.1835(9) 0.065(3) Uani 1.00 1 d .
C(49) C 0.565(2) -0.0449(7) 0.7907(13) 0.118(5) Uani 1.00 1 d .
C(50) C 0.497(2) -0.0092(8) 0.7227(18) 0.137(7) Uani 1.00 1 d .
C(51) C 0.612(3) 0.0104(6) 0.6498(16) 0.137(8) Uani 1.00 1 d .
C(52) C 0.791(3) -0.0075(6) 0.6435(11) 0.123(7) Uani 1.00 1 d .
C(53) C 0.846(2) -0.0436(6) 0.7146(11) 0.099(5) Uani 1.00 1 d .
C(54) C 0.740(2) -0.0638(5) 0.7877(11) 0.081(3) Uani 1.00 1 d .
C(55) C 0.803(2) -0.1008(6) 0.8578(10) 0.098(4) Uani 1.00 1 d .
C(56) C 0.975(3) -0.1167(6) 0.8505(15) 0.122(5) Uani 1.00 1 d .
C(57) C 1.090(2) -0.0981(7) 0.7832(16) 0.127(6) Uani 1.00 1 d .
C(58) C 1.030(2) -0.0631(6) 0.7136(10) 0.099(5) Uani 1.00 1 d .
H(1) H 0.5147 0.2052 0.6700 0.080 Uiso 1.00 1 c R
H(2) H 0.5748 0.1906 0.7752 0.080 Uiso 1.00 1 c R
H(3) H 1.0629 0.1834 0.1764 0.079 Uiso 1.00 1 c R
H(4) H 1.0067 0.1985 0.2806 0.079 Uiso 1.00 1 c R
H(5) H 1.4988 0.0811 1.3457 0.078 Uiso 1.00 1 c R
H(6) H 1.4357 0.0670 1.4552 0.078 Uiso 1.00 1 c R
H(7) H 1.4271 0.1556 1.4372 0.072 Uiso 1.00 1 c R
H(8) H 1.2964 0.1509 1.3407 0.072 Uiso 1.00 1 c R
H(9) H 1.2057 0.1243 1.5405 0.064 Uiso 1.00 1 c R
H(10) H 0.9150 0.0993 1.4835 0.069 Uiso 1.00 1 c R
H(11) H 0.9577 0.1145 1.3710 0.069 Uiso 1.00 1 c R
H(12) H 1.1155 0.0311 1.4787 0.067 Uiso 1.00 1 c R
H(13) H 0.8189 0.0183 1.4147 0.077 Uiso 1.00 1 c R
H(14) H 0.9590 -0.0202 1.3683 0.077 Uiso 1.00 1 c R
H(15) H 0.8063 0.0655 1.2669 0.078 Uiso 1.00 1 c R
H(16) H 0.7698 0.0083 1.2375 0.078 Uiso 1.00 1 c R
H(17) H 1.0639 -0.0014 1.1775 0.065 Uiso 1.00 1 c R
H(18) H 1.1355 0.0985 1.2443 0.064 Uiso 1.00 1 c R
H(19) H 1.4417 0.0883 1.1881 0.068 Uiso 1.00 1 c R
H(20) H 1.3931 0.0335 1.1468 0.068 Uiso 1.00 1 c R
H(21) H 1.3752 0.0897 1.0123 0.064 Uiso 1.00 1 c R
H(22) H 0.9305 0.0945 1.1079 0.062 Uiso 1.00 1 c R
H(23) H 0.6823 0.0470 1.0659 0.076 Uiso 1.00 1 c R
H(24) H 0.8034 0.0007 1.0287 0.076 Uiso 1.00 1 c R
H(25) H 0.7176 0.0886 0.9189 0.085 Uiso 1.00 1 c R
H(26) H 0.8022 0.0380 0.8753 0.085 Uiso 1.00 1 c R
H(27) H 0.9905 0.1247 0.9469 0.063 Uiso 1.00 1 c R
H(28) H 1.0847 -0.0099 0.9492 0.083 Uiso 1.00 1 c R
H(29) H 1.2353 -0.0085 1.0365 0.083 Uiso 1.00 1 c R
H(30) H 1.2783 0.0141 0.9293 0.083 Uiso 1.00 1 c R
H(31) H 1.2368 -0.0311 1.3115 0.088 Uiso 1.00 1 c R
H(32) H 1.3605 -0.0195 1.4080 0.088 Uiso 1.00 1 c R
H(33) H 1.4346 -0.0083 1.2992 0.088 Uiso 1.00 1 c R
H(34) H 1.0888 0.0525 0.7987 0.071 Uiso 1.00 1 c R
H(35) H 1.3085 0.1087 0.7419 0.074 Uiso 1.00 1 c R
H(36) H 1.3515 0.0934 0.8552 0.074 Uiso 1.00 1 c R
H(37) H 1.2639 0.1468 0.8300 0.074 Uiso 1.00 1 c R
H(38) H 0.8257 0.0940 0.7478 0.077 Uiso 1.00 1 c R
H(39) H 0.9869 0.1062 0.6748 0.077 Uiso 1.00 1 c R
H(40) H 0.8625 0.1754 0.8237 0.080 Uiso 1.00 1 c R
H(41) H 1.0204 0.1876 0.7479 0.080 Uiso 1.00 1 c R
H(42) H 0.1636 0.3280 0.9446 0.072 Uiso 1.00 1 c R
H(43) H 0.0963 0.3140 0.8339 0.072 Uiso 1.00 1 c R
H(44) H 0.1531 0.2401 0.9300 0.071 Uiso 1.00 1 c R
H(45) H 0.2805 0.2418 0.8351 0.071 Uiso 1.00 1 c R
H(46) H 0.3858 0.2674 1.0358 0.075 Uiso 1.00 1 c R
H(47) H 0.6291 0.2723 0.8736 0.068 Uiso 1.00 1 c R
H(48) H 0.6748 0.2870 0.9869 0.068 Uiso 1.00 1 c R
H(49) H 0.4887 0.3576 0.9761 0.074 Uiso 1.00 1 c R
H(50) H 0.6554 0.4078 0.8697 0.073 Uiso 1.00 1 c R
H(51) H 0.7923 0.3676 0.9173 0.073 Uiso 1.00 1 c R
H(52) H 0.8346 0.3783 0.7410 0.079 Uiso 1.00 1 c R
H(53) H 0.7946 0.3213 0.7695 0.079 Uiso 1.00 1 c R
H(54) H 0.5452 0.3897 0.6745 0.068 Uiso 1.00 1 c R
H(55) H 0.4527 0.2906 0.7408 0.064 Uiso 1.00 1 c R
H(56) H 0.1524 0.3053 0.6808 0.077 Uiso 1.00 1 c R
H(57) H 0.2118 0.3589 0.6392 0.077 Uiso 1.00 1 c R
H(58) H 0.2085 0.3020 0.5061 0.074 Uiso 1.00 1 c R
H(59) H 0.6559 0.2935 0.6139 0.070 Uiso 1.00 1 c R
H(60) H 0.8054 0.3834 0.5300 0.085 Uiso 1.00 1 c R
H(61) H 0.9154 0.3356 0.5727 0.085 Uiso 1.00 1 c R
H(62) H 0.7990 0.3438 0.3798 0.077 Uiso 1.00 1 c R
H(63) H 0.8667 0.2921 0.4290 0.077 Uiso 1.00 1 c R
H(64) H 0.5916 0.2628 0.4453 0.061 Uiso 1.00 1 c R
H(65) H 0.3268 0.3769 0.4213 0.080 Uiso 1.00 1 c R
H(66) H 0.5259 0.3974 0.4455 0.080 Uiso 1.00 1 c R
H(67) H 0.3754 0.3995 0.5289 0.080 Uiso 1.00 1 c R
H(68) H 0.2549 0.4106 0.8994 0.089 Uiso 1.00 1 c R
H(69) H 0.1805 0.4011 0.7881 0.089 Uiso 1.00 1 c R
H(70) H 0.3806 0.4220 0.8068 0.089 Uiso 1.00 1 c R
H(71) H 0.5033 0.3380 0.2984 0.061 Uiso 1.00 1 c R
H(72) H 0.2795 0.2829 0.2328 0.073 Uiso 1.00 1 c R
H(73) H 0.2355 0.2978 0.3451 0.073 Uiso 1.00 1 c R
H(74) H 0.3206 0.2442 0.3215 0.073 Uiso 1.00 1 c R
H(75) H 0.5923 0.2819 0.1720 0.073 Uiso 1.00 1 c R
H(76) H 0.7604 0.2935 0.2451 0.073 Uiso 1.00 1 c R
H(77) H 0.7132 0.2137 0.3268 0.077 Uiso 1.00 1 c R
H(78) H 0.5529 0.2020 0.2478 0.077 Uiso 1.00 1 c R
H(79) H 0.4876 -0.0567 0.8410 0.142 Uiso 1.00 1 c R
H(80) H 0.3755 0.0016 0.7257 0.164 Uiso 1.00 1 c R
H(81) H 0.5688 0.0355 0.6051 0.165 Uiso 1.00 1 c R
H(82) H 0.8697 0.0041 0.5939 0.148 Uiso 1.00 1 c R
H(83) H 0.7259 -0.1137 0.9074 0.118 Uiso 1.00 1 c R
H(84) H 1.0175 -0.1421 0.8947 0.147 Uiso 1.00 1 c R
H(85) H 1.2125 -0.1089 0.7835 0.152 Uiso 1.00 1 c R
H(86) H 1.1098 -0.0516 0.6644 0.118 Uiso 1.00 1 c R
H(87) H 1.0088 0.1891 1.5106 0.105 Uiso 1.00 1 c R
H(88) H 1.2435 0.1602 1.0288 0.074 Uiso 1.00 1 c R
H(89) H 0.5877 0.2009 0.9867 0.091 Uiso 1.00 1 c R
H(90) H 0.3323 0.2306 0.5207 0.073 Uiso 1.00 1 c R

loop_
_atom_site_aniso_label
_atom_site_aniso_U_11
_atom_site_aniso_U_22
_atom_site_aniso_U_33
_atom_site_aniso_U_12
_atom_site_aniso_U_13
_atom_site_aniso_U_23
O(1) 0.076(5) 0.059(4) 0.074(4) -0.003(3) 0.002(3) -0.017(3)
O(2) 0.071(5) 0.056(4) 0.059(4) -0.007(3) 0.008(3) 0.004(3)
O(3) 0.078(5) 0.098(6) 0.068(5) 0.026(4) 0.005(4) 0.016(4)
O(4) 0.073(5) 0.065(5) 0.089(5) -0.012(4) -0.008(4) 0.016(3)
O(5) 0.064(4) 0.062(4) 0.056(4) 0.000(3) -0.012(3) -0.005(3)
O(6) 0.089(6) 0.104(6) 0.065(5) 0.028(5) -0.016(4) -0.010(4)
N(1) 0.070(6) 0.063(6) 0.067(5) 0.006(5) 0.006(5) 0.010(4)
N(2) 0.067(6) 0.055(5) 0.075(6) 0.009(4) -0.011(5) -0.002(4)
C(1) 0.058(7) 0.086(8) 0.051(6) -0.012(6) -0.007(5) 0.011(5)
C(2) 0.067(7) 0.049(6) 0.064(6) 0.011(5) 0.009(5) -0.004(5)
C(3) 0.066(7) 0.055(6) 0.039(5) -0.000(5) -0.001(5) -0.015(4)
C(4) 0.066(7) 0.040(5) 0.065(6) -0.010(4) 0.001(5) -0.009(4)
C(5) 0.048(6) 0.062(6) 0.057(6) 0.001(5) 0.009(5) 0.006(5)
C(6) 0.075(8) 0.056(6) 0.063(7) -0.029(5) 0.005(6) 0.010(5)
C(7) 0.079(8) 0.068(7) 0.049(6) -0.015(6) 0.004(5) 0.000(5)
C(8) 0.054(6) 0.054(6) 0.054(6) -0.010(5) 0.003(5) 0.005(4)
C(9) 0.066(7) 0.037(5) 0.056(6) -0.005(4) -0.015(5) -0.005(4)
C(10) 0.064(7) 0.051(6) 0.065(7) 0.003(5) -0.018(5) 0.008(5)
C(11) 0.051(6) 0.070(7) 0.049(6) 0.002(5) 0.010(5) 0.001(4)
C(12) 0.055(7) 0.053(6) 0.052(6) 0.006(5) -0.003(5) -0.007(4)
C(13) 0.059(7) 0.046(5) 0.048(6) -0.001(4) -0.004(5) -0.003(4)
C(14) 0.072(7) 0.034(5) 0.051(6) 0.007(4) 0.014(5) 0.008(4)
C(15) 0.076(8) 0.059(7) 0.056(6) -0.018(5) 0.001(5) 0.002(5)
C(16) 0.060(7) 0.082(8) 0.072(8) -0.010(6) 0.015(6) 0.005(5)
C(17) 0.059(6) 0.056(6) 0.043(5) 0.006(5) -0.002(4) -0.007(4)
C(18) 0.093(9) 0.039(6) 0.076(7) 0.012(5) 0.014(6) -0.009(5)
C(19) 0.103(10) 0.055(7) 0.061(7) 0.013(6) 0.010(6) 0.010(5)
C(20) 0.070(7) 0.066(7) 0.043(5) -0.008(6) 0.013(5) -0.003(4)
C(21) 0.069(8) 0.068(7) 0.048(6) 0.005(6) 0.014(5) 0.002(5)
C(22) 0.085(8) 0.052(6) 0.055(6) -0.001(5) -0.024(5) 0.003(4)
C(23) 0.067(7) 0.056(7) 0.076(7) 0.010(5) -0.003(6) 0.004(5)
C(24) 0.095(10) 0.048(6) 0.072(8) 0.009(6) -0.023(7) 0.011(5)
C(25) 0.075(8) 0.050(6) 0.056(6) 0.014(5) -0.002(5) -0.013(4)
C(26) 0.058(7) 0.067(7) 0.051(6) -0.001(5) -0.010(5) -0.000(4)
C(27) 0.063(7) 0.070(7) 0.054(6) 0.003(6) -0.005(5) -0.003(5)
C(28) 0.057(7) 0.056(6) 0.057(6) 0.008(5) 0.003(5) 0.004(4)
C(29) 0.068(7) 0.058(6) 0.057(6) 0.008(5) -0.014(5) -0.005(5)
C(30) 0.078(8) 0.056(6) 0.049(6) 0.004(5) 0.001(5) -0.011(4)
C(31) 0.065(7) 0.073(7) 0.059(7) 0.001(6) -0.020(5) -0.004(5)
C(32) 0.079(8) 0.045(6) 0.046(5) -0.008(5) 0.016(5) -0.015(4)
C(33) 0.063(6) 0.050(6) 0.046(5) -0.008(5) 0.009(5) -0.009(4)
C(34) 0.054(6) 0.056(6) 0.056(6) 0.013(5) 0.001(5) -0.006(4)
C(35) 0.078(8) 0.065(7) 0.049(6) 0.019(5) -0.003(5) -0.016(5)
C(36) 0.067(7) 0.051(6) 0.069(7) 0.003(5) 0.012(5) 0.005(5)
C(37) 0.070(7) 0.048(6) 0.050(5) 0.014(5) -0.002(5) -0.002(4)
C(38) 0.056(6) 0.061(6) 0.057(6) 0.001(5) -0.004(5) 0.011(5)
C(39) 0.069(8) 0.086(8) 0.057(6) -0.020(6) -0.001(5) 0.003(5)
C(40) 0.059(7) 0.086(8) 0.049(6) -0.016(6) 0.007(5) -0.011(5)
C(41) 0.055(6) 0.051(6) 0.048(6) 0.004(4) 0.001(5) 0.004(4)
C(42) 0.097(9) 0.047(6) 0.054(6) 0.023(5) -0.019(6) 0.003(4)
C(43) 0.072(8) 0.072(8) 0.077(8) 0.021(6) -0.024(6) -0.004(5)
C(44) 0.060(6) 0.046(5) 0.045(5) -0.001(4) -0.015(4) 0.005(4)
C(45) 0.052(6) 0.070(7) 0.060(6) 0.002(5) -0.009(5) -0.008(5)
C(46) 0.077(8) 0.058(6) 0.049(6) 0.013(5) 0.010(5) 0.002(4)
C(47) 0.075(8) 0.053(6) 0.064(6) 0.022(5) 0.016(6) -0.004(5)
C(48) 0.090(9) 0.035(6) 0.069(7) 0.006(5) -0.012(6) 0.006(5)
C(49) 0.117(15) 0.107(13) 0.132(14) -0.013(11) 0.014(11) -0.064(11)
C(50) 0.105(16) 0.103(16) 0.20(2) 0.007(11) -0.042(15) -0.032(14)
C(51) 0.19(2) 0.070(12) 0.145(18) -0.019(13) -0.087(17) -0.003(11)
C(52) 0.22(2) 0.083(12) 0.064(9) -0.041(13) -0.032(12) 0.021(8)
C(53) 0.103(12) 0.106(11) 0.089(11) -0.040(10) 0.042(10) -0.043(9)
C(54) 0.077(10) 0.070(9) 0.099(10) 0.005(7) 0.022(8) -0.010(7)
C(55) 0.109(13) 0.110(12) 0.077(10) -0.007(10) 0.030(9) -0.011(8)
C(56) 0.143(19) 0.101(13) 0.123(15) -0.006(12) -0.007(14) -0.033(10)
C(57) 0.138(17) 0.114(15) 0.129(16) -0.023(13) 0.024(14) -0.060(12)
C(58) 0.136(16) 0.090(11) 0.071(9) -0.031(10) 0.036(9) -0.009(8)

loop_
_atom_type_symbol
_atom_type_description
_atom_type_scat_dispersion_real
_atom_type_scat_dispersion_imag
_atom_type_scat_source
C C 0.018 0.009
;
International Tables for Crystallography
(1992, Vol. C, Tables 4.2.6.8 and 6.1.1.4)
;
H H 0.000 0.000
;
International Tables for Crystallography
(1992, Vol. C, Table 6.1.1.4)
;
O O 0.049 0.032
;
International Tables for Crystallography
(1992, Vol. C, Tables 4.2.6.8 and 6.1.1.4)
;
N N 0.031 0.018
;
International Tables for Crystallography
(1992, Vol. C, Tables 4.2.6.8 and 6.1.1.4)
;

loop_
_geom_angle_atom_site_label_1
_geom_angle_atom_site_label_2
_geom_angle_atom_site_label_3
_geom_angle
_geom_angle_publ_flag
C(2) C(1) C(10) 114.1(8) yes
C(1) C(2) C(3) 108.7(8) yes
O(1) C(3) C(2) 105.9(7) yes
O(1) C(3) C(4) 108.3(7) yes
C(2) C(3) C(4) 114.2(8) yes
C(3) C(4) C(5) 111.3(8) yes
C(4) C(5) C(6) 108.7(8) yes
C(4) C(5) C(10) 112.2(8) yes
C(6) C(5) C(10) 112.4(8) yes
C(5) C(6) C(7) 113.5(8) yes
C(6) C(7) C(8) 111.9(8) yes
C(7) C(8) C(9) 111.2(7) yes
C(7) C(8) C(14) 109.6(8) yes
C(9) C(8) C(14) 108.1(7) yes
C(8) C(9) C(10) 114.4(7) yes
C(8) C(9) C(11) 111.1(7) yes
C(10) C(9) C(11) 112.5(8) yes
C(1) C(10) C(5) 108.9(8) yes
C(1) C(10) C(9) 111.8(8) yes
C(1) C(10) C(19) 108.3(8) yes
C(5) C(10) C(9) 107.2(8) yes
C(5) C(10) C(19) 109.9(8) yes
C(9) C(10) C(19) 110.7(7) yes
C(9) C(11) C(12) 109.6(7) yes
O(2) C(12) C(11) 107.4(7) yes
O(2) C(12) C(13) 111.6(7) yes
C(11) C(12) C(13) 113.6(8) yes
C(12) C(13) C(14) 108.1(7) yes
C(12) C(13) C(17) 117.0(7) yes
C(12) C(13) C(18) 107.3(8) yes
C(14) C(13) C(17) 98.9(7) yes
C(14) C(13) C(18) 114.1(7) yes
C(17) C(13) C(18) 111.5(7) yes
C(8) C(14) C(13) 113.5(8) yes
C(8) C(14) C(15) 118.3(8) yes
C(13) C(14) C(15) 105.1(7) yes
C(14) C(15) C(16) 101.6(8) yes
C(15) C(16) C(17) 107.3(8) yes
C(13) C(17) C(16) 103.2(7) yes
C(13) C(17) C(20) 120.5(8) yes
C(16) C(17) C(20) 109.7(7) yes
C(17) C(20) C(21) 112.6(7) yes
C(17) C(20) C(22) 112.3(8) yes
C(21) C(20) C(22) 112.3(8) yes
C(20) C(22) C(23) 115.9(8) yes
C(22) C(23) C(24) 111.3(8) yes
O(3) C(24) N(1) 121.7(11) yes
O(3) C(24) C(23) 121.0(11) yes
N(1) C(24) C(23) 117.3(10) yes
C(26) C(25) C(34) 112.4(8) yes
C(25) C(26) C(27) 110.1(8) yes
O(4) C(27) C(26) 108.0(8) yes
O(4) C(27) C(28) 110.2(8) yes
C(26) C(27) C(28) 114.1(8) yes
C(27) C(28) C(29) 112.8(8) yes
C(28) C(29) C(30) 111.0(8) yes
C(28) C(29) C(34) 111.8(8) yes
C(30) C(29) C(34) 109.8(8) yes
C(29) C(30) C(31) 113.2(8) yes
C(30) C(31) C(32) 113.3(8) yes
C(31) C(32) C(33) 112.1(7) yes
C(31) C(32) C(38) 111.1(8) yes
C(33) C(32) C(38) 107.5(8) yes
C(32) C(33) C(34) 112.4(7) yes
C(32) C(33) C(35) 111.4(7) yes
C(34) C(33) C(35) 115.0(8) yes
C(25) C(34) C(29) 107.9(7) yes
C(25) C(34) C(33) 111.5(7) yes
C(25) C(34) C(43) 104.8(8) yes
C(29) C(34) C(33) 111.3(8) yes
C(29) C(34) C(43) 110.0(8) yes
C(33) C(34) C(43) 111.1(8) yes
C(33) C(35) C(36) 111.7(8) yes
O(5) C(36) C(35) 109.8(7) yes
O(5) C(36) C(37) 109.3(8) yes
C(35) C(36) C(37) 111.7(8) yes
C(36) C(37) C(38) 107.5(7) yes
C(36) C(37) C(41) 118.2(7) yes
C(36) C(37) C(42) 108.9(8) yes
C(38) C(37) C(41) 100.1(7) yes
C(38) C(37) C(42) 112.3(7) yes
C(41) C(37) C(42) 109.8(7) yes
C(32) C(38) C(37) 116.1(8) yes
C(32) C(38) C(39) 120.4(8) yes
C(37) C(38) C(39) 103.3(7) yes
C(38) C(39) C(40) 102.7(8) yes
C(39) C(40) C(41) 108.4(8) yes
C(37) C(41) C(40) 105.0(7) yes
C(37) C(41) C(44) 118.9(7) yes
C(40) C(41) C(44) 110.8(7) yes
C(41) C(44) C(45) 113.3(7) yes
C(41) C(44) C(46) 112.6(8) yes
C(45) C(44) C(46) 109.6(7) yes
C(44) C(46) C(47) 113.8(8) yes
C(46) C(47) C(48) 109.4(8) yes
O(6) C(48) N(2) 121.2(11) yes
O(6) C(48) C(47) 121.2(10) yes
N(2) C(48) C(47) 117.6(9) yes
C(50) C(49) C(54) 123.1(17) yes
C(49) C(50) C(51) 119.5(19) yes
C(50) C(51) C(52) 119.7(18) yes
C(51) C(52) C(53) 116.6(17) yes
C(52) C(53) C(54) 126.1(17) yes
C(52) C(53) C(58) 119.5(16) yes
C(54) C(53) C(58) 114.4(13) yes
C(49) C(54) C(53) 115.0(14) yes
C(49) C(54) C(55) 121.2(15) yes
C(53) C(54) C(55) 123.8(14) yes
C(54) C(55) C(56) 117.4(15) yes
C(55) C(56) C(57) 123.1(17) yes
C(56) C(57) C(58) 119.8(19) yes
C(53) C(58) C(57) 121.5(16) yes
C(3) O(1) H(87) 109.3 no
C(12) O(2) H(88) 109.5 no
C(27) O(4) H(89) 109.5 no
C(36) O(5) H(90) 109.5 no
C(24) N(1) H(1) 120.0 no
C(24) N(1) H(2) 120.0 no
H(1) N(1) H(2) 120.0 no
C(48) N(2) H(3) 120.0 no
C(48) N(2) H(4) 120.0 no
H(3) N(2) H(4) 120.0 no
C(2) C(1) H(5) 108.7 no
C(2) C(1) H(6) 108.7 no
C(10) C(1) H(5) 108.7 no
C(10) C(1) H(6) 108.7 no
H(5) C(1) H(6) 107.6 no
C(1) C(2) H(7) 110.0 no
C(1) C(2) H(8) 110.0 no
C(3) C(2) H(7) 110.0 no
C(3) C(2) H(8) 110.0 no
H(7) C(2) H(8) 108.3 no
O(1) C(3) H(9) 109.5 no
C(2) C(3) H(9) 109.5 no
C(4) C(3) H(9) 109.5 no
C(3) C(4) H(10) 109.4 no
C(3) C(4) H(11) 109.4 no
C(5) C(4) H(10) 109.4 no
C(5) C(4) H(11) 109.4 no
H(10) C(4) H(11) 108.0 no
C(4) C(5) H(12) 107.8 no
C(6) C(5) H(12) 107.8 no
C(10) C(5) H(12) 107.8 no
C(5) C(6) H(13) 108.9 no
C(5) C(6) H(14) 108.9 no
C(7) C(6) H(13) 108.9 no
C(7) C(6) H(14) 108.9 no
H(13) C(6) H(14) 107.7 no
C(6) C(7) H(15) 109.2 no
C(6) C(7) H(16) 109.3 no
C(8) C(7) H(15) 109.2 no
C(8) C(7) H(16) 109.2 no
H(15) C(7) H(16) 107.9 no
C(7) C(8) H(17) 109.3 no
C(9) C(8) H(17) 109.3 no
C(14) C(8) H(17) 109.3 no
C(8) C(9) H(18) 106.0 no
C(10) C(9) H(18) 106.0 no
C(11) C(9) H(18) 106.0 no
C(9) C(11) H(19) 109.7 no
C(9) C(11) H(20) 109.7 no
C(12) C(11) H(19) 109.8 no
C(12) C(11) H(20) 109.7 no
H(19) C(11) H(20) 108.2 no
O(2) C(12) H(21) 108.0 no
C(11) C(12) H(21) 108.0 no
C(13) C(12) H(21) 108.0 no
C(8) C(14) H(22) 106.4 no
C(13) C(14) H(22) 106.4 no
C(15) C(14) H(22) 106.4 no
C(14) C(15) H(23) 111.4 no
C(14) C(15) H(24) 111.5 no
C(16) C(15) H(23) 111.4 no
C(16) C(15) H(24) 111.5 no
H(23) C(15) H(24) 109.3 no
C(15) C(16) H(25) 110.3 no
C(15) C(16) H(26) 110.2 no
C(17) C(16) H(25) 110.3 no
C(17) C(16) H(26) 110.3 no
H(25) C(16) H(26) 108.5 no
C(13) C(17) H(27) 107.6 no
C(16) C(17) H(27) 107.6 no
C(20) C(17) H(27) 107.6 no
C(13) C(18) H(28) 109.5 no
C(13) C(18) H(29) 109.5 no
C(13) C(18) H(30) 109.5 no
H(28) C(18) H(29) 109.5 no
H(28) C(18) H(30) 109.5 no
H(29) C(18) H(30) 109.5 no
C(10) C(19) H(31) 109.5 no
C(10) C(19) H(32) 109.5 no
C(10) C(19) H(33) 109.5 no
H(31) C(19) H(32) 109.5 no
H(31) C(19) H(33) 109.5 no
H(32) C(19) H(33) 109.5 no
C(17) C(20) H(34) 106.3 no
C(21) C(20) H(34) 106.3 no
C(22) C(20) H(34) 106.4 no
C(20) C(21) H(35) 109.5 no
C(20) C(21) H(36) 109.5 no
C(20) C(21) H(37) 109.5 no
H(35) C(21) H(36) 109.5 no
H(35) C(21) H(37) 109.5 no
H(36) C(21) H(37) 109.5 no
C(20) C(22) H(38) 108.3 no
C(20) C(22) H(39) 108.3 no
C(23) C(22) H(38) 108.3 no
C(23) C(22) H(39) 108.3 no
H(38) C(22) H(39) 107.4 no
C(22) C(23) H(40) 109.4 no
C(22) C(23) H(41) 109.4 no
C(24) C(23) H(40) 109.4 no
C(24) C(23) H(41) 109.4 no
H(40) C(23) H(41) 108.0 no
C(26) C(25) H(42) 109.1 no
C(26) C(25) H(43) 109.1 no
C(34) C(25) H(42) 109.1 no
C(34) C(25) H(43) 109.1 no
H(42) C(25) H(43) 107.9 no
C(25) C(26) H(44) 109.6 no
C(25) C(26) H(45) 109.6 no
C(27) C(26) H(44) 109.7 no
C(27) C(26) H(45) 109.6 no
H(44) C(26) H(45) 108.2 no
O(4) C(27) H(46) 108.1 no
C(26) C(27) H(46) 108.1 no
C(28) C(27) H(46) 108.1 no
C(27) C(28) H(47) 109.0 no
C(27) C(28) H(48) 109.0 no
C(29) C(28) H(47) 109.0 no
C(29) C(28) H(48) 109.0 no
H(47) C(28) H(48) 107.8 no
C(28) C(29) H(49) 108.0 no
C(30) C(29) H(49) 108.0 no
C(34) C(29) H(49) 108.0 no
C(29) C(30) H(50) 108.9 no
C(29) C(30) H(51) 108.9 no
C(31) C(30) H(50) 108.9 no
C(31) C(30) H(51) 108.9 no
H(50) C(30) H(51) 107.7 no
C(30) C(31) H(52) 108.9 no
C(30) C(31) H(53) 108.9 no
C(32) C(31) H(52) 108.9 no
C(32) C(31) H(53) 108.9 no
H(52) C(31) H(53) 107.7 no
C(31) C(32) H(54) 108.7 no
C(33) C(32) H(54) 108.7 no
C(38) C(32) H(54) 108.7 no
C(32) C(33) H(55) 105.7 no
C(34) C(33) H(55) 105.7 no
C(35) C(33) H(55) 105.7 no
C(33) C(35) H(56) 109.3 no
C(33) C(35) H(57) 109.3 no
C(36) C(35) H(56) 109.3 no
C(36) C(35) H(57) 109.3 no
H(56) C(35) H(57) 107.9 no
O(5) C(36) H(58) 108.6 no
C(35) C(36) H(58) 108.6 no
C(37) C(36) H(58) 108.6 no
C(32) C(38) H(59) 105.2 no
C(37) C(38) H(59) 105.2 no
C(39) C(38) H(59) 105.2 no
C(38) C(39) H(60) 111.2 no
C(38) C(39) H(61) 111.2 no
C(40) C(39) H(60) 111.2 no
C(40) C(39) H(61) 111.2 no
H(60) C(39) H(61) 109.1 no
C(39) C(40) H(62) 110.0 no
C(39) C(40) H(63) 110.0 no
C(41) C(40) H(62) 110.0 no
C(41) C(40) H(63) 110.0 no
H(62) C(40) H(63) 108.4 no
C(37) C(41) H(64) 107.2 no
C(40) C(41) H(64) 107.2 no
C(44) C(41) H(64) 107.2 no
C(37) C(42) H(65) 109.5 no
C(37) C(42) H(66) 109.5 no
C(37) C(42) H(67) 109.5 no
H(65) C(42) H(66) 109.5 no
H(65) C(42) H(67) 109.5 no
H(66) C(42) H(67) 109.5 no
C(34) C(43) H(68) 109.5 no
C(34) C(43) H(69) 109.5 no
C(34) C(43) H(70) 109.5 no
H(68) C(43) H(69) 109.5 no
H(68) C(43) H(70) 109.5 no
H(69) C(43) H(70) 109.5 no
C(41) C(44) H(71) 107.0 no
C(45) C(44) H(71) 107.0 no
C(46) C(44) H(71) 107.0 no
C(44) C(45) H(72) 109.5 no
C(44) C(45) H(73) 109.5 no
C(44) C(45) H(74) 109.5 no
H(72) C(45) H(73) 109.5 no
H(72) C(45) H(74) 109.5 no
H(73) C(45) H(74) 109.5 no
C(44) C(46) H(75) 108.8 no
C(44) C(46) H(76) 108.8 no
C(47) C(46) H(75) 108.8 no
C(47) C(46) H(76) 108.8 no
H(75) C(46) H(76) 107.7 no
C(46) C(47) H(77) 109.8 no
C(46) C(47) H(78) 109.8 no
C(48) C(47) H(77) 109.8 no
C(48) C(47) H(78) 109.8 no
H(77) C(47) H(78) 108.2 no
C(50) C(49) H(79) 118.5 no
C(54) C(49) H(79) 118.5 no
C(49) C(50) H(80) 120.3 no
C(51) C(50) H(80) 120.3 no
C(50) C(51) H(81) 120.2 no
C(52) C(51) H(81) 120.1 no
C(51) C(52) H(82) 121.7 no
C(53) C(52) H(82) 121.7 no
C(54) C(55) H(83) 121.3 no
C(56) C(55) H(83) 121.3 no
C(55) C(56) H(84) 118.5 no
C(57) C(56) H(84) 118.5 no
C(56) C(57) H(85) 120.1 no
C(58) C(57) H(85) 120.1 no
C(53) C(58) H(86) 119.3 no
C(57) C(58) H(86) 119.3 no

loop_
_geom_bond_atom_site_label_1
_geom_bond_atom_site_label_2
_geom_bond_distance
_geom_bond_publ_flag
O(1) C(3) 1.485(11) yes
O(2) C(12) 1.463(11) yes
O(3) C(24) 1.247(15) yes
O(4) C(27) 1.461(12) yes
O(5) C(36) 1.453(12) yes
O(6) C(48) 1.232(14) yes
N(1) C(24) 1.334(16) yes
N(2) C(48) 1.337(15) yes
C(1) C(2) 1.540(14) yes
C(1) C(10) 1.535(14) yes
C(2) C(3) 1.493(14) yes
C(3) C(4) 1.545(13) yes
C(4) C(5) 1.543(13) yes
C(5) C(6) 1.506(14) yes
C(5) C(10) 1.553(14) yes
C(6) C(7) 1.534(13) yes
C(7) C(8) 1.540(14) yes
C(8) C(9) 1.516(13) yes
C(8) C(14) 1.554(13) yes
C(9) C(10) 1.590(13) yes
C(9) C(11) 1.590(14) yes
C(10) C(19) 1.541(14) yes
C(11) C(12) 1.524(13) yes
C(12) C(13) 1.523(13) yes
C(13) C(14) 1.541(14) yes
C(13) C(17) 1.549(13) yes
C(13) C(18) 1.553(13) yes
C(14) C(15) 1.525(14) yes
C(15) C(16) 1.559(14) yes
C(16) C(17) 1.566(14) yes
C(17) C(20) 1.551(13) yes
C(20) C(21) 1.529(15) yes
C(20) C(22) 1.522(14) yes
C(22) C(23) 1.543(14) yes
C(23) C(24) 1.487(16) yes
C(25) C(26) 1.518(13) yes
C(25) C(34) 1.573(14) yes
C(26) C(27) 1.511(14) yes
C(27) C(28) 1.510(14) yes
C(28) C(29) 1.519(13) yes
C(29) C(30) 1.540(15) yes
C(29) C(34) 1.548(14) yes
C(30) C(31) 1.532(14) yes
C(31) C(32) 1.527(14) yes
C(32) C(33) 1.555(14) yes
C(32) C(38) 1.481(13) yes
C(33) C(34) 1.543(13) yes
C(33) C(35) 1.548(14) yes
C(34) C(43) 1.551(14) yes
C(35) C(36) 1.517(14) yes
C(36) C(37) 1.557(14) yes
C(37) C(38) 1.567(13) yes
C(37) C(41) 1.558(13) yes
C(37) C(42) 1.554(13) yes
C(38) C(39) 1.554(14) yes
C(39) C(40) 1.552(14) yes
C(40) C(41) 1.518(14) yes
C(41) C(44) 1.551(12) yes
C(44) C(45) 1.536(14) yes
C(44) C(46) 1.556(14) yes
C(46) C(47) 1.535(13) yes
C(47) C(48) 1.527(16) yes
C(49) C(50) 1.39(2) yes
C(49) C(54) 1.38(2) yes
C(50) C(51) 1.40(3) yes
C(51) C(52) 1.40(3) yes
C(52) C(53) 1.40(2) yes
C(53) C(54) 1.37(2) yes
C(53) C(58) 1.45(2) yes
C(54) C(55) 1.42(2) yes
C(55) C(56) 1.34(2) yes
C(56) C(57) 1.34(3) yes
C(57) C(58) 1.37(2) yes
O(1) H(87) 0.830 no
O(2) H(88) 0.830 no
O(4) H(89) 0.830 no
O(5) H(90) 0.830 no
N(1) H(1) 0.870 no
N(1) H(2) 0.870 no
N(2) H(3) 0.870 no
N(2) H(4) 0.870 no
C(1) H(5) 0.980 no
C(1) H(6) 0.980 no
C(2) H(7) 0.980 no
C(2) H(8) 0.980 no
C(3) H(9) 0.990 no
C(4) H(10) 0.980 no
C(4) H(11) 0.980 no
C(5) H(12) 0.990 no
C(6) H(13) 0.980 no
C(6) H(14) 0.980 no
C(7) H(15) 0.980 no
C(7) H(16) 0.980 no
C(8) H(17) 0.990 no
C(9) H(18) 0.990 no
C(11) H(19) 0.980 no
C(11) H(20) 0.980 no
C(12) H(21) 0.990 no
C(14) H(22) 0.990 no
C(15) H(23) 0.980 no
C(15) H(24) 0.980 no
C(16) H(25) 0.980 no
C(16) H(26) 0.980 no
C(17) H(27) 0.990 no
C(18) H(28) 0.970 no
C(18) H(29) 0.970 no
C(18) H(30) 0.970 no
C(19) H(31) 0.970 no
C(19) H(32) 0.970 no
C(19) H(33) 0.970 no
C(20) H(34) 0.990 no
C(21) H(35) 0.970 no
C(21) H(36) 0.970 no
C(21) H(37) 0.970 no
C(22) H(38) 0.980 no
C(22) H(39) 0.980 no
C(23) H(40) 0.980 no
C(23) H(41) 0.980 no
C(25) H(42) 0.980 no
C(25) H(43) 0.980 no
C(26) H(44) 0.980 no
C(26) H(45) 0.980 no
C(27) H(46) 0.990 no
C(28) H(47) 0.980 no
C(28) H(48) 0.980 no
C(29) H(49) 0.990 no
C(30) H(50) 0.980 no
C(30) H(51) 0.980 no
C(31) H(52) 0.980 no
C(31) H(53) 0.980 no
C(32) H(54) 0.990 no
C(33) H(55) 0.990 no
C(35) H(56) 0.980 no
C(35) H(57) 0.980 no
C(36) H(58) 0.990 no
C(38) H(59) 0.990 no
C(39) H(60) 0.980 no
C(39) H(61) 0.980 no
C(40) H(62) 0.980 no
C(40) H(63) 0.980 no
C(41) H(64) 0.990 no
C(42) H(65) 0.970 no
C(42) H(66) 0.970 no
C(42) H(67) 0.970 no
C(43) H(68) 0.970 no
C(43) H(69) 0.970 no
C(43) H(70) 0.970 no
C(44) H(71) 0.990 no
C(45) H(72) 0.970 no
C(45) H(73) 0.970 no
C(45) H(74) 0.970 no
C(46) H(75) 0.980 no
C(46) H(76) 0.980 no
C(47) H(77) 0.980 no
C(47) H(78) 0.980 no
C(49) H(79) 0.940 no
C(50) H(80) 0.940 no
C(51) H(81) 0.940 no
C(52) H(82) 0.940 no
C(55) H(83) 0.940 no
C(56) H(84) 0.940 no
C(57) H(85) 0.940 no
C(58) H(86) 0.940 no

loop_
_geom_contact_atom_site_label_1
_geom_contact_atom_site_label_2
_geom_contact_distance
_geom_contact_site_symmetry_2
O(1) O(3) 2.666(10) 1_556
O(1) O(5) 2.754(9) 1_656
O(1) N(2) 3.505(10) 1_556
O(1) C(2) 2.377(12) .
O(1) C(4) 2.455(11) .
O(1) C(36) 3.512(12) 1_656
O(2) O(4) 2.786(9) 1_655
O(2) N(2) 2.928(10) 1_556
O(2) C(9) 2.975(11) .
O(2) C(11) 2.407(12) .
O(2) C(13) 2.470(11) .
O(2) C(14) 2.968(11) .
O(2) C(17) 2.955(11) .
O(3) O(1) 2.666(10) 1_554
O(3) N(1) 2.255(12) .
O(3) C(3) 3.472(12) 1_554
O(3) C(4) 3.584(12) 1_554
O(3) C(22) 3.108(13) .
O(3) C(23) 2.383(13) .
O(4) O(2) 2.786(9) 1_455
O(4) O(6) 2.622(10) 1_556
O(4) C(12) 3.509(12) 1_455
O(4) C(21) 3.587(12) 1_455
O(4) C(26) 2.404(12) .
O(4) C(28) 2.437(11) .
O(5) O(1) 2.754(9) 1_454
O(5) N(1) 2.895(10) .
O(5) C(3) 3.522(11) 1_454
O(5) C(33) 2.996(11) .
O(5) C(35) 2.431(12) .
O(5) C(37) 2.455(11) .
O(5) C(38) 2.989(12) .
O(5) C(41) 2.949(11) .
O(6) O(4) 2.622(10) 1_554
O(6) N(2) 2.238(11) .
O(6) C(27) 3.435(13) 1_554
O(6) C(28) 3.548(12) 1_554
O(6) C(46) 3.106(12) .
O(6) C(47) 2.408(12) .
N(1) O(3) 2.255(12) .
N(1) O(5) 2.895(10) .
N(1) C(21) 3.567(13) 1_455
N(1) C(22) 3.361(14) .
N(1) C(23) 2.411(14) .
N(2) O(1) 3.505(10) 1_554
N(2) O(2) 2.928(10) 1_554
N(2) O(6) 2.238(11) .
N(2) C(45) 3.551(13) 1_655
N(2) C(46) 3.338(13) .
N(2) C(47) 2.451(14) .
C(1) C(3) 2.464(14) .
C(1) C(4) 2.930(15) .
C(1) C(5) 2.513(14) .
C(1) C(9) 2.588(14) .
C(1) C(11) 3.103(13) .
C(1) C(19) 2.493(14) .
C(2) O(1) 2.377(12) .
C(2) C(4) 2.549(14) .
C(2) C(5) 2.996(14) .
C(2) C(9) 3.126(13) .
C(2) C(10) 2.580(14) .
C(3) O(3) 3.472(12) 1_556
C(3) O(5) 3.522(11) 1_656
C(3) C(1) 2.464(14) .
C(3) C(5) 2.549(13) .
C(3) C(10) 2.969(13) .
C(4) O(1) 2.455(11) .
C(4) O(3) 3.584(12) 1_556
C(4) C(1) 2.930(15) .
C(4) C(2) 2.549(14) .
C(4) C(6) 2.477(13) .
C(4) C(7) 3.070(14) .
C(4) C(9) 3.088(14) .
C(4) C(10) 2.570(14) .
C(5) C(1) 2.513(14) .
C(5) C(2) 2.996(14) .
C(5) C(3) 2.549(13) .
C(5) C(7) 2.542(14) .
C(5) C(8) 2.984(13) .
C(5) C(9) 2.530(13) .
C(5) C(19) 2.533(15) .
C(6) C(4) 2.477(13) .
C(6) C(8) 2.547(13) .
C(6) C(9) 2.924(14) .
C(6) C(10) 2.543(15) .
C(6) C(19) 3.068(16) .
C(7) C(4) 3.070(14) .
C(7) C(5) 2.542(14) .
C(7) C(9) 2.522(15) .
C(7) C(10) 3.025(15) .
C(7) C(14) 2.529(13) .
C(7) C(15) 3.084(13) .
C(8) C(5) 2.984(13) .
C(8) C(6) 2.547(13) .
C(8) C(10) 2.611(14) .
C(8) C(11) 2.562(14) .
C(8) C(12) 2.972(14) .
C(8) C(13) 2.588(13) .
C(8) C(15) 2.645(13) .
C(8) C(18) 3.154(14) .
C(8) C(19) 3.150(14) .
C(9) O(2) 2.975(11) .
C(9) C(1) 2.588(14) .
C(9) C(2) 3.126(13) .
C(9) C(4) 3.088(14) .
C(9) C(5) 2.530(13) .
C(9) C(6) 2.924(14) .
C(9) C(7) 2.522(15) .
C(9) C(12) 2.545(13) .
C(9) C(13) 2.993(13) .
C(9) C(14) 2.485(13) .
C(9) C(19) 2.575(14) .
C(10) C(2) 2.580(14) .
C(10) C(3) 2.969(13) .
C(10) C(4) 2.570(14) .
C(10) C(6) 2.543(15) .
C(10) C(7) 3.025(15) .
C(10) C(8) 2.611(14) .
C(10) C(11) 2.644(14) .
C(11) O(2) 2.407(12) .
C(11) C(1) 3.103(13) .
C(11) C(8) 2.562(14) .
C(11) C(10) 2.644(14) .
C(11) C(13) 2.550(13) .
C(11) C(14) 2.935(14) .
C(11) C(18) 3.052(14) .
C(11) C(19) 3.135(14) .
C(12) O(4) 3.509(12) 1_655
C(12) C(8) 2.972(14) .
C(12) C(9) 2.545(13) .
C(12) C(14) 2.480(14) .
C(12) C(17) 2.620(13) .
C(12) C(18) 2.479(13) .
C(12) C(20) 3.501(13) .
C(12) C(21) 3.365(13) .
C(13) O(2) 2.470(11) .
C(13) C(8) 2.588(13) .
C(13) C(9) 2.993(13) .
C(13) C(11) 2.550(13) .
C(13) C(15) 2.435(15) .
C(13) C(16) 2.442(14) .
C(13) C(20) 2.692(13) .
C(13) C(21) 3.220(13) .
C(14) O(2) 2.968(11) .
C(14) C(7) 2.529(13) .
C(14) C(9) 2.485(13) .
C(14) C(11) 2.935(14) .
C(14) C(12) 2.480(14) .
C(14) C(16) 2.390(14) .
C(14) C(17) 2.349(13) .
C(14) C(18) 2.597(14) .
C(15) C(7) 3.084(13) .
C(15) C(8) 2.645(13) .
C(15) C(13) 2.435(15) .
C(15) C(17) 2.517(14) .
C(15) C(18) 3.049(16) .
C(16) C(13) 2.442(14) .
C(16) C(14) 2.390(14) .
C(16) C(18) 3.127(15) .
C(16) C(20) 2.548(15) .
C(16) C(22) 2.961(15) .
C(17) O(2) 2.955(11) .
C(17) C(12) 2.620(13) .
C(17) C(14) 2.349(13) .
C(17) C(15) 2.517(14) .
C(17) C(18) 2.564(13) .
C(17) C(21) 2.563(14) .
C(17) C(22) 2.552(13) .
C(17) C(23) 3.180(14) .
C(18) C(8) 3.154(14) .
C(18) C(11) 3.052(14) .
C(18) C(12) 2.479(13) .
C(18) C(14) 2.597(14) .
C(18) C(15) 3.049(16) .
C(18) C(16) 3.127(15) .
C(18) C(17) 2.564(13) .
C(18) C(20) 3.079(14) .
C(18) C(21) 3.564(14) .
C(19) C(1) 2.493(14) .
C(19) C(5) 2.533(15) .
C(19) C(6) 3.068(16) .
C(19) C(8) 3.150(14) .
C(19) C(9) 2.575(14) .
C(19) C(11) 3.135(14) .
C(20) C(12) 3.501(13) .
C(20) C(13) 2.692(13) .
C(20) C(16) 2.548(15) .
C(20) C(18) 3.079(14) .
C(20) C(23) 2.597(15) .
C(21) O(4) 3.587(12) 1_655
C(21) N(1) 3.567(13) 1_655
C(21) C(12) 3.365(13) .
C(21) C(13) 3.220(13) .
C(21) C(17) 2.563(14) .
C(21) C(18) 3.564(14) .
C(21) C(22) 2.533(15) .
C(21) C(23) 3.130(15) .
C(22) O(3) 3.108(13) .
C(22) N(1) 3.361(14) .
C(22) C(16) 2.961(15) .
C(22) C(17) 2.552(13) .
C(22) C(21) 2.533(15) .
C(22) C(24) 2.501(15) .
C(22) C(52) 3.59(2) .
C(23) O(3) 2.383(13) .
C(23) N(1) 2.411(14) .
C(23) C(17) 3.180(14) .
C(23) C(20) 2.597(15) .
C(23) C(21) 3.130(15) .
C(24) C(22) 2.501(15) .
C(25) C(27) 2.482(14) .
C(25) C(28) 2.925(15) .
C(25) C(29) 2.522(15) .
C(25) C(33) 2.576(14) .
C(25) C(35) 3.079(13) .
C(25) C(43) 2.475(14) .
C(26) O(4) 2.404(12) .
C(26) C(28) 2.535(14) .
C(26) C(29) 2.974(14) .
C(26) C(33) 3.112(13) .
C(26) C(34) 2.568(14) .
C(27) O(6) 3.435(13) 1_556
C(27) C(25) 2.482(14) .
C(27) C(29) 2.523(14) .
C(27) C(34) 2.965(14) .
C(28) O(4) 2.437(11) .
C(28) O(6) 3.548(12) 1_556
C(28) C(25) 2.925(15) .
C(28) C(26) 2.535(14) .
C(28) C(30) 2.521(13) .
C(28) C(31) 3.130(14) .
C(28) C(33) 3.104(13) .
C(28) C(34) 2.539(14) .
C(29) C(25) 2.522(15) .
C(29) C(26) 2.974(14) .
C(29) C(27) 2.523(14) .
C(29) C(31) 2.565(14) .
C(29) C(32) 3.009(14) .
C(29) C(33) 2.552(13) .
C(29) C(43) 2.538(15) .
C(30) C(28) 2.521(13) .
C(30) C(32) 2.555(13) .
C(30) C(33) 2.962(14) .
C(30) C(34) 2.526(15) .
C(30) C(43) 3.058(15) .
C(31) C(28) 3.130(14) .
C(31) C(29) 2.565(14) .
C(31) C(33) 2.556(14) .
C(31) C(34) 2.978(14) .
C(31) C(38) 2.482(13) .
C(31) C(39) 3.078(13) .
C(32) C(29) 3.009(14) .
C(32) C(30) 2.555(13) .
C(32) C(34) 2.574(14) .
C(32) C(35) 2.563(15) .
C(32) C(36) 3.005(14) .
C(32) C(37) 2.587(13) .
C(32) C(39) 2.634(14) .
C(32) C(42) 3.160(13) .
C(32) C(43) 3.139(15) .
C(33) O(5) 2.996(11) .
C(33) C(25) 2.576(14) .
C(33) C(26) 3.112(13) .
C(33) C(28) 3.104(13) .
C(33) C(29) 2.552(13) .
C(33) C(30) 2.962(14) .
C(33) C(31) 2.556(14) .
C(33) C(36) 2.536(13) .
C(33) C(37) 2.989(13) .
C(33) C(38) 2.449(13) .
C(33) C(43) 2.551(14) .
C(34) C(26) 2.568(14) .
C(34) C(27) 2.965(14) .
C(34) C(28) 2.539(14) .
C(34) C(30) 2.526(15) .
C(34) C(31) 2.978(14) .
C(34) C(32) 2.574(14) .
C(34) C(35) 2.607(13) .
C(35) O(5) 2.431(12) .
C(35) C(25) 3.079(13) .
C(35) C(32) 2.563(15) .
C(35) C(34) 2.607(13) .
C(35) C(37) 2.545(14) .
C(35) C(38) 2.895(14) .
C(35) C(42) 3.089(14) .
C(35) C(43) 3.113(14) .
C(36) O(1) 3.512(12) 1_454
C(36) C(32) 3.005(14) .
C(36) C(33) 2.536(13) .
C(36) C(38) 2.519(14) .
C(36) C(41) 2.672(14) .
C(36) C(42) 2.530(13) .
C(36) C(44) 3.529(14) .
C(36) C(45) 3.403(14) .
C(37) O(5) 2.455(11) .
C(37) C(32) 2.587(13) .
C(37) C(33) 2.989(13) .
C(37) C(35) 2.545(14) .
C(37) C(39) 2.448(15) .
C(37) C(40) 2.441(14) .
C(37) C(44) 2.677(13) .
C(37) C(45) 3.228(13) .
C(38) O(5) 2.989(12) .
C(38) C(31) 2.482(13) .
C(38) C(33) 2.449(13) .
C(38) C(35) 2.895(14) .
C(38) C(36) 2.519(14) .
C(38) C(40) 2.426(13) .
C(38) C(41) 2.395(13) .
C(38) C(42) 2.591(14) .
C(39) C(31) 3.078(13) .
C(39) C(32) 2.634(14) .
C(39) C(37) 2.448(15) .
C(39) C(41) 2.491(14) .
C(39) C(42) 3.043(15) .
C(40) C(37) 2.441(14) .
C(40) C(38) 2.426(13) .
C(40) C(42) 3.121(15) .
C(40) C(44) 2.526(13) .
C(40) C(46) 2.973(13) .
C(41) O(5) 2.949(11) .
C(41) C(36) 2.672(14) .
C(41) C(38) 2.395(13) .
C(41) C(39) 2.491(14) .
C(41) C(42) 2.545(13) .
C(41) C(45) 2.579(13) .
C(41) C(46) 2.586(13) .
C(41) C(47) 3.143(13) .
C(42) C(32) 3.160(13) .
C(42) C(35) 3.089(14) .
C(42) C(36) 2.530(13) .
C(42) C(38) 2.591(14) .
C(42) C(39) 3.043(15) .
C(42) C(40) 3.121(15) .
C(42) C(41) 2.545(13) .
C(42) C(44) 3.021(13) .
C(42) C(45) 3.562(14) .
C(43) C(25) 2.475(14) .
C(43) C(29) 2.538(15) .
C(43) C(30) 3.058(15) .
C(43) C(32) 3.139(15) .
C(43) C(33) 2.551(14) .
C(43) C(35) 3.113(14) .
C(44) C(36) 3.529(14) .
C(44) C(37) 2.677(13) .
C(44) C(40) 2.526(13) .
C(44) C(42) 3.021(13) .
C(44) C(47) 2.589(13) .
C(45) N(2) 3.551(13) 1_455
C(45) C(36) 3.403(14) .
C(45) C(37) 3.228(13) .
C(45) C(41) 2.579(13) .
C(45) C(42) 3.562(14) .
C(45) C(46) 2.527(14) .
C(45) C(47) 3.089(14) .
C(46) O(6) 3.106(12) .
C(46) N(2) 3.338(13) .
C(46) C(40) 2.973(13) .
C(46) C(41) 2.586(13) .
C(46) C(45) 2.527(14) .
C(46) C(48) 2.498(14) .
C(47) O(6) 2.408(12) .
C(47) N(2) 2.451(14) .
C(47) C(41) 3.143(13) .
C(47) C(44) 2.589(13) .
C(47) C(45) 3.089(14) .
C(48) C(46) 2.498(14) .
C(49) C(51) 2.41(2) .
C(49) C(52) 2.77(2) .
C(49) C(53) 2.32(2) .
C(49) C(55) 2.44(2) .
C(50) C(52) 2.42(3) .
C(50) C(53) 2.72(2) .
C(50) C(54) 2.44(2) .
C(51) C(49) 2.41(2) .
C(51) C(53) 2.38(2) .
C(51) C(54) 2.83(2) .
C(52) C(22) 3.59(2) .
C(52) C(49) 2.77(2) .
C(52) C(50) 2.42(3) .
C(52) C(54) 2.46(2) .
C(52) C(58) 2.46(2) .
C(53) C(49) 2.32(2) .
C(53) C(50) 2.72(2) .
C(53) C(51) 2.38(2) .
C(53) C(55) 2.46(2) .
C(53) C(56) 2.80(2) .
C(53) C(57) 2.46(2) .
C(54) C(50) 2.44(2) .
C(54) C(51) 2.83(2) .
C(54) C(52) 2.46(2) .
C(54) C(56) 2.36(2) .
C(54) C(57) 2.73(2) .
C(54) C(58) 2.36(2) .
C(55) C(49) 2.44(2) .
C(55) C(53) 2.46(2) .
C(55) C(57) 2.36(2) .
C(55) C(58) 2.76(2) .
C(56) C(53) 2.80(2) .
C(56) C(54) 2.36(2) .
C(56) C(58) 2.35(2) .
C(57) C(53) 2.46(2) .
C(57) C(54) 2.73(2) .
C(57) C(55) 2.36(2) .
C(58) C(52) 2.46(2) .
C(58) C(54) 2.36(2) .
C(58) C(55) 2.76(2) .
C(58) C(56) 2.35(2) .
O(1) H(4) 2.660 1_556
O(1) H(7) 2.609 .
O(1) H(8) 2.511 .
O(1) H(9) 2.041 .
O(1) H(10) 2.704 .
O(1) H(11) 2.575 .
O(1) H(39) 3.539 1_556
O(1) H(58) 3.157 1_656
O(1) H(63) 3.295 1_556
O(1) H(73) 3.538 1_656
O(1) H(74) 3.025 1_656
O(1) H(77) 3.473 1_556
O(1) H(90) 2.134 1_656
O(2) H(3) 2.078 1_556
O(2) H(4) 3.475 1_556
O(2) H(8) 3.487 .
O(2) H(18) 2.583 .
O(2) H(19) 2.547 .
O(2) H(20) 3.255 .
O(2) H(21) 2.004 .
O(2) H(22) 2.572 .
O(2) H(27) 2.509 .
O(2) H(36) 3.409 .
O(2) H(37) 3.344 .
O(2) H(44) 3.290 1_655
O(2) H(46) 3.538 1_655
O(2) H(78) 3.575 1_656
O(2) H(89) 3.313 1_655
O(3) H(1) 2.444 .
O(3) H(2) 3.028 .
O(3) H(7) 3.575 1_454
O(3) H(9) 3.522 1_554
O(3) H(10) 2.994 1_554
O(3) H(38) 3.369 .
O(3) H(39) 2.876 .
O(3) H(40) 3.150 .
O(3) H(41) 2.578 .
O(3) H(59) 2.883 .
O(3) H(63) 3.402 .
O(3) H(64) 3.074 .
O(3) H(77) 3.598 .
O(3) H(87) 1.836 1_554
O(4) H(2) 2.810 .
O(4) H(21) 3.113 1_455
O(4) H(25) 3.591 .
O(4) H(36) 3.423 1_455
O(4) H(37) 2.874 1_455
O(4) H(44) 2.628 .
O(4) H(45) 2.559 .
O(4) H(46) 2.003 .
O(4) H(47) 2.574 .
O(4) H(48) 2.670 .
O(4) H(75) 3.428 1_556
O(4) H(88) 2.166 1_455
O(5) H(1) 2.049 .
O(5) H(2) 3.445 .
O(5) H(7) 3.067 1_454
O(5) H(9) 3.447 1_454
O(5) H(45) 3.543 .
O(5) H(55) 2.600 .
O(5) H(56) 2.596 .
O(5) H(57) 3.269 .
O(5) H(58) 2.003 .
O(5) H(59) 2.579 .
O(5) H(64) 2.491 .
O(5) H(73) 3.406 .
O(5) H(74) 3.343 .
O(5) H(87) 3.060 1_454
O(6) H(3) 2.428 .
O(6) H(4) 3.012 .
O(6) H(22) 2.859 1_554
O(6) H(27) 3.148 1_554
O(6) H(46) 3.495 1_554
O(6) H(48) 2.953 1_554
O(6) H(75) 2.890 .
O(6) H(76) 3.344 .
O(6) H(77) 3.171 .
O(6) H(78) 2.607 .
O(6) H(89) 1.927 1_554
N(1) H(35) 3.164 1_455
N(1) H(37) 3.218 1_455
N(1) H(38) 3.181 .
N(1) H(40) 2.461 .
N(1) H(41) 3.118 .
N(1) H(45) 3.137 .
N(1) H(47) 2.959 .
N(1) H(55) 2.770 .
N(1) H(59) 2.941 .
N(1) H(90) 3.312 .
N(2) H(8) 3.029 1_554
N(2) H(11) 2.920 1_554
N(2) H(18) 2.772 1_554
N(2) H(22) 3.003 1_554
N(2) H(72) 3.244 1_655
N(2) H(74) 3.139 1_655
N(2) H(76) 3.128 .
N(2) H(77) 2.519 .
N(2) H(78) 3.171 .
N(2) H(88) 3.322 1_554
C(1) H(7) 2.088 .
C(1) H(8) 2.088 .
C(1) H(9) 2.713 .
C(1) H(11) 3.328 .
C(1) H(12) 2.721 .
C(1) H(13) 3.536 1_655
C(1) H(15) 3.496 1_655
C(1) H(18) 2.721 .
C(1) H(19) 2.723 .
C(1) H(20) 3.466 .
C(1) H(31) 3.336 .
C(1) H(32) 2.674 .
C(1) H(33) 2.667 .
C(1) H(81) 3.327 1_656
C(2) H(4) 3.310 1_556
C(2) H(5) 2.074 .
C(2) H(6) 2.074 .
C(2) H(9) 2.047 .
C(2) H(10) 3.372 .
C(2) H(11) 2.809 .
C(2) H(12) 3.332 .
C(2) H(18) 2.726 .
C(2) H(19) 3.274 .
C(2) H(74) 3.085 1_656
C(2) H(78) 3.217 1_656
C(2) H(87) 3.102 .
C(2) H(90) 2.942 1_656
C(3) H(4) 3.247 1_556
C(3) H(5) 3.305 .
C(3) H(6) 2.676 .
C(3) H(7) 2.046 .
C(3) H(8) 2.046 .
C(3) H(10) 2.085 .
C(3) H(11) 2.086 .
C(3) H(12) 2.772 .
C(3) H(18) 3.174 .
C(3) H(39) 3.126 1_556
C(3) H(87) 1.926 .
C(3) H(90) 2.875 1_656
C(4) H(4) 3.295 1_556
C(4) H(6) 3.247 .
C(4) H(7) 3.387 .
C(4) H(8) 2.796 .
C(4) H(9) 2.094 .
C(4) H(12) 2.071 .
C(4) H(13) 2.595 .
C(4) H(14) 3.322 .
C(4) H(15) 2.798 .
C(4) H(18) 2.693 .
C(4) H(39) 3.222 1_556
C(4) H(82) 3.494 1_556
C(4) H(87) 2.562 .
C(5) H(5) 3.359 .
C(5) H(6) 2.721 .
C(5) H(8) 3.349 .
C(5) H(9) 2.816 .
C(5) H(10) 2.084 .
C(5) H(11) 2.084 .
C(5) H(13) 2.045 .
C(5) H(14) 2.046 .
C(5) H(15) 2.802 .
C(5) H(16) 3.368 .
C(5) H(17) 3.374 .
C(5) H(18) 2.677 .
C(5) H(31) 2.725 .
C(5) H(32) 2.701 .
C(5) H(33) 3.371 .
C(5) H(82) 3.088 1_556
C(6) H(5) 3.571 1_455
C(6) H(10) 2.682 .
C(6) H(11) 2.631 .
C(6) H(12) 2.039 .
C(6) H(15) 2.075 .
C(6) H(16) 2.075 .
C(6) H(17) 2.818 .
C(6) H(18) 3.190 .
C(6) H(31) 2.742 .
C(6) H(32) 3.369 .
C(6) H(82) 3.024 1_556
C(7) H(5) 3.182 1_455
C(7) H(10) 3.435 .
C(7) H(11) 2.692 .
C(7) H(12) 3.371 .
C(7) H(13) 2.070 .
C(7) H(14) 2.070 .
C(7) H(17) 2.088 .
C(7) H(18) 2.687 .
C(7) H(19) 3.551 1_455
C(7) H(22) 2.708 .
C(7) H(23) 2.941 .
C(7) H(24) 3.249 .
C(7) H(31) 3.265 .
C(7) H(33) 3.356 1_455
C(7) H(69) 3.541 2_647
C(7) H(70) 3.524 2_647
C(8) H(11) 3.251 .
C(8) H(13) 3.379 .
C(8) H(14) 2.795 .
C(8) H(15) 2.080 .
C(8) H(16) 2.080 .
C(8) H(18) 2.026 .
C(8) H(19) 3.397 .
C(8) H(20) 2.792 .
C(8) H(22) 2.065 .
C(8) H(23) 2.994 .
C(8) H(24) 2.804 .
C(8) H(28) 3.456 .
C(8) H(29) 2.837 .
C(8) H(31) 2.795 .
C(8) H(33) 3.492 .
C(9) H(3) 3.375 1_556
C(9) H(5) 2.760 .
C(9) H(6) 3.425 .
C(9) H(8) 2.815 .
C(9) H(11) 2.803 .
C(9) H(12) 3.384 .
C(9) H(14) 3.285 .
C(9) H(15) 2.791 .
C(9) H(16) 3.355 .
C(9) H(17) 2.066 .
C(9) H(19) 2.131 .
C(9) H(20) 2.131 .
C(9) H(21) 3.396 .
C(9) H(22) 2.608 .
C(9) H(29) 3.297 .
C(9) H(31) 2.727 .
C(9) H(32) 3.413 .
C(9) H(33) 2.777 .
C(10) H(5) 2.070 .
C(10) H(6) 2.070 .
C(10) H(7) 3.413 .
C(10) H(8) 2.810 .
C(10) H(9) 3.352 .
C(10) H(10) 3.404 .
C(10) H(11) 2.831 .
C(10) H(12) 2.081 .
C(10) H(13) 3.379 .
C(10) H(14) 2.763 .
C(10) H(15) 3.419 .
C(10) H(17) 2.857 .
C(10) H(18) 2.092 .
C(10) H(19) 2.790 .
C(10) H(20) 2.879 .
C(10) H(31) 2.076 .
C(10) H(32) 2.076 .
C(10) H(33) 2.076 .
C(11) H(5) 2.728 .
C(11) H(8) 3.296 .
C(11) H(17) 2.756 .
C(11) H(18) 2.092 .
C(11) H(21) 2.058 .
C(11) H(22) 3.175 .
C(11) H(23) 2.853 1_655
C(11) H(29) 2.692 .
C(11) H(30) 3.386 .
C(11) H(31) 3.400 .
C(11) H(33) 2.801 .
C(11) H(88) 3.086 .
C(12) H(3) 3.311 1_556
C(12) H(17) 3.286 .
C(12) H(18) 2.678 .
C(12) H(19) 2.072 .
C(12) H(20) 2.072 .
C(12) H(22) 2.617 .
C(12) H(23) 3.205 1_655
C(12) H(27) 2.700 .
C(12) H(28) 3.323 .
C(12) H(29) 2.648 .
C(12) H(30) 2.664 .
C(12) H(36) 2.799 .
C(12) H(37) 3.405 .
C(12) H(88) 1.907 .
C(13) H(17) 2.785 .
C(13) H(18) 3.224 .
C(13) H(19) 3.383 .
C(13) H(20) 2.788 .
C(13) H(21) 2.058 .
C(13) H(22) 2.053 .
C(13) H(23) 3.280 .
C(13) H(24) 2.804 .
C(13) H(25) 3.213 .
C(13) H(26) 2.960 .
C(13) H(27) 2.075 .
C(13) H(28) 2.088 .
C(13) H(29) 2.088 .
C(13) H(30) 2.088 .
C(13) H(34) 2.859 .
C(13) H(36) 2.883 .
C(13) H(37) 3.505 .
C(13) H(88) 2.775 .
C(14) H(3) 3.550 1_556
C(14) H(15) 2.629 .
C(14) H(16) 2.777 .
C(14) H(17) 2.101 .
C(14) H(18) 2.597 .
C(14) H(20) 3.306 .
C(14) H(21) 3.333 .
C(14) H(23) 2.093 .
C(14) H(24) 2.093 .
C(14) H(25) 2.974 .
C(14) H(26) 3.121 .
C(14) H(27) 2.596 .
C(14) H(28) 2.789 .
C(14) H(29) 2.799 .
C(14) H(30) 3.416 .
C(14) H(88) 3.490 .
C(15) H(15) 3.182 .
C(15) H(16) 2.825 .
C(15) H(17) 2.895 .
C(15) H(20) 3.351 1_455
C(15) H(21) 3.390 1_455
C(15) H(22) 2.039 .
C(15) H(25) 2.109 .
C(15) H(26) 2.109 .
C(15) H(27) 2.959 .
C(15) H(28) 2.725 .
C(15) H(29) 3.443 .
C(15) H(68) 3.496 2_647
C(16) H(21) 3.498 1_455
C(16) H(22) 2.641 .
C(16) H(23) 2.123 .
C(16) H(24) 2.123 .
C(16) H(27) 2.090 .
C(16) H(28) 2.782 .
C(16) H(34) 2.704 .
C(16) H(36) 3.598 1_455
C(16) H(38) 2.544 .
C(16) H(40) 3.303 .
C(17) H(21) 2.914 .
C(17) H(22) 2.485 .
C(17) H(23) 3.238 .
C(17) H(24) 3.096 .
C(17) H(25) 2.115 .
C(17) H(26) 2.115 .
C(17) H(28) 2.693 .
C(17) H(29) 3.391 .
C(17) H(30) 2.813 .
C(17) H(34) 2.061 .
C(17) H(35) 3.391 .
C(17) H(36) 2.732 .
C(17) H(37) 2.773 .
C(17) H(38) 2.698 .
C(17) H(39) 3.379 .
C(17) H(40) 2.854 .
C(17) H(41) 3.534 .
C(17) H(88) 2.883 .
C(18) H(17) 2.819 .
C(18) H(20) 2.751 .
C(18) H(21) 2.575 .
C(18) H(22) 3.410 .
C(18) H(24) 2.899 .
C(18) H(26) 3.186 .
C(18) H(27) 3.387 .
C(18) H(34) 2.727 .
C(18) H(36) 3.035 .
C(18) H(50) 3.545 2_747
C(18) H(79) 3.399 1_655
C(19) H(5) 2.681 .
C(19) H(6) 2.622 .
C(19) H(12) 2.647 .
C(19) H(14) 2.753 .
C(19) H(16) 3.580 1_655
C(19) H(17) 2.874 .
C(19) H(18) 3.394 .
C(19) H(19) 3.379 .
C(19) H(20) 2.852 .
C(19) H(50) 3.571 2_747
C(19) H(52) 3.394 2_747
C(19) H(54) 2.862 2_747
C(19) H(60) 3.492 2_747
C(19) H(70) 3.466 2_747
C(20) H(21) 3.345 .
C(20) H(25) 2.988 .
C(20) H(26) 2.551 .
C(20) H(27) 2.077 .
C(20) H(28) 3.133 .
C(20) H(30) 2.852 .
C(20) H(35) 2.065 .
C(20) H(36) 2.066 .
C(20) H(37) 2.066 .
C(20) H(38) 2.053 .
C(20) H(39) 2.053 .
C(20) H(40) 2.789 .
C(20) H(41) 2.811 .
C(20) H(80) 3.420 1_655
C(20) H(88) 3.574 .
C(21) H(2) 3.120 1_655
C(21) H(21) 2.835 .
C(21) H(27) 2.777 .
C(21) H(30) 3.018 .
C(21) H(34) 2.042 .
C(21) H(38) 3.361 .
C(21) H(39) 2.710 .
C(21) H(40) 3.429 .
C(21) H(41) 2.825 .
C(21) H(45) 3.464 1_655
C(21) H(80) 3.221 1_655
C(21) H(88) 3.182 .
C(22) H(2) 3.440 .
C(22) H(9) 3.364 1_554
C(22) H(10) 3.463 1_554
C(22) H(25) 2.957 .
C(22) H(26) 2.839 .
C(22) H(27) 2.748 .
C(22) H(34) 2.036 .
C(22) H(35) 2.690 .
C(22) H(36) 3.359 .
C(22) H(37) 2.764 .
C(22) H(40) 2.084 .
C(22) H(41) 2.084 .
C(22) H(82) 3.504 .
C(23) H(1) 3.212 .
C(23) H(2) 2.517 .
C(23) H(25) 3.358 .
C(23) H(27) 2.852 .
C(23) H(34) 3.404 .
C(23) H(35) 3.364 .
C(23) H(37) 2.844 .
C(23) H(38) 2.072 .
C(23) H(39) 2.072 .
C(23) H(44) 3.462 1_655
C(23) H(45) 3.497 1_655
C(23) H(87) 3.402 1_554
C(24) H(1) 1.923 .
C(24) H(2) 1.923 .
C(24) H(38) 2.660 .
C(24) H(39) 2.683 .
C(24) H(40) 2.034 .
C(24) H(41) 2.035 .
C(24) H(47) 3.575 .
C(24) H(59) 3.049 .
C(24) H(87) 2.896 1_554
C(25) H(44) 2.065 .
C(25) H(45) 2.066 .
C(25) H(46) 2.717 .
C(25) H(47) 3.323 .
C(25) H(49) 2.706 .
C(25) H(51) 3.376 1_455
C(25) H(53) 3.307 1_455
C(25) H(55) 2.718 .
C(25) H(56) 2.684 .
C(25) H(57) 3.439 .
C(25) H(68) 2.626 .
C(25) H(69) 2.642 .
C(25) H(70) 3.333 .
C(25) H(83) 3.448 2_657
C(26) H(2) 3.409 .
C(26) H(37) 3.088 1_455
C(26) H(41) 3.212 1_455
C(26) H(42) 2.059 .
C(26) H(43) 2.059 .
C(26) H(46) 2.048 .
C(26) H(47) 2.803 .
C(26) H(48) 3.359 .
C(26) H(49) 3.291 .
C(26) H(55) 2.726 .
C(26) H(56) 3.234 .
C(26) H(88) 3.112 1_455
C(26) H(89) 3.080 .
C(27) H(2) 3.307 .
C(27) H(37) 3.589 1_455
C(27) H(42) 2.704 .
C(27) H(43) 3.325 .
C(27) H(44) 2.059 .
C(27) H(45) 2.059 .
C(27) H(47) 2.050 .
C(27) H(48) 2.050 .
C(27) H(49) 2.747 .
C(27) H(55) 3.175 .
C(27) H(75) 3.039 1_556
C(27) H(88) 2.958 1_455
C(27) H(89) 1.906 .
C(28) H(2) 3.318 .
C(28) H(42) 3.237 .
C(28) H(44) 3.364 .
C(28) H(45) 2.801 .
C(28) H(46) 2.047 .
C(28) H(49) 2.054 .
C(28) H(50) 3.351 .
C(28) H(51) 2.652 .
C(28) H(53) 2.876 .
C(28) H(55) 2.714 .
C(28) H(75) 3.160 1_556
C(28) H(89) 2.390 .
C(29) H(42) 2.721 .
C(29) H(43) 3.371 .
C(29) H(45) 3.342 .
C(29) H(46) 2.772 .
C(29) H(47) 2.058 .
C(29) H(48) 2.058 .
C(29) H(50) 2.077 .
C(29) H(51) 2.077 .
C(29) H(52) 3.392 .
C(29) H(53) 2.823 .
C(29) H(54) 3.410 .
C(29) H(55) 2.690 .
C(29) H(68) 2.696 .
C(29) H(69) 3.374 .
C(29) H(70) 2.744 .
C(29) H(83) 3.277 2_657
C(30) H(29) 3.438 2_757
C(30) H(31) 3.587 2_757
C(30) H(43) 3.415 1_655
C(30) H(47) 2.667 .
C(30) H(48) 2.722 .
C(30) H(49) 2.073 .
C(30) H(52) 2.069 .
C(30) H(53) 2.069 .
C(30) H(54) 2.831 .
C(30) H(55) 3.231 .
C(30) H(68) 3.363 .
C(30) H(70) 2.733 .
C(31) H(31) 3.181 2_757
C(31) H(43) 2.949 1_655
C(31) H(47) 2.758 .
C(31) H(48) 3.494 .
C(31) H(49) 3.391 .
C(31) H(50) 2.069 .
C(31) H(51) 2.069 .
C(31) H(54) 2.069 .
C(31) H(55) 2.735 .
C(31) H(56) 3.504 1_655
C(31) H(59) 2.656 .
C(31) H(60) 3.262 .
C(31) H(61) 2.936 .
C(31) H(69) 3.451 1_655
C(31) H(70) 3.238 .
C(32) H(31) 3.309 2_757
C(32) H(47) 3.280 .
C(32) H(50) 2.816 .
C(32) H(51) 3.381 .
C(32) H(52) 2.065 .
C(32) H(53) 2.065 .
C(32) H(55) 2.057 .
C(32) H(56) 3.402 .
C(32) H(57) 2.779 .
C(32) H(59) 1.986 .
C(32) H(60) 2.824 .
C(32) H(61) 2.979 .
C(32) H(66) 3.456 .
C(32) H(67) 2.851 .
C(32) H(69) 3.470 .
C(32) H(70) 2.806 .
C(33) H(1) 3.387 .
C(33) H(42) 3.408 .
C(33) H(43) 2.740 .
C(33) H(45) 2.807 .
C(33) H(47) 2.821 .
C(33) H(49) 3.388 .
C(33) H(50) 3.324 .
C(33) H(52) 3.387 .
C(33) H(53) 2.835 .
C(33) H(54) 2.093 .
C(33) H(56) 2.087 .
C(33) H(57) 2.088 .
C(33) H(58) 3.380 .
C(33) H(59) 2.546 .
C(33) H(67) 3.327 .
C(33) H(68) 3.383 .
C(33) H(69) 2.734 .
C(33) H(70) 2.741 .
C(34) H(42) 2.108 .
C(34) H(43) 2.108 .
C(34) H(44) 3.411 .
C(34) H(45) 2.791 .
C(34) H(46) 3.345 .
C(34) H(47) 2.783 .
C(34) H(48) 3.376 .
C(34) H(49) 2.080 .
C(34) H(50) 2.752 .
C(34) H(51) 3.369 .
C(34) H(53) 3.382 .
C(34) H(54) 2.833 .
C(34) H(55) 2.046 .
C(34) H(56) 2.757 .
C(34) H(57) 2.848 .
C(34) H(68) 2.086 .
C(34) H(69) 2.086 .
C(34) H(70) 2.086 .
C(35) H(43) 2.707 .
C(35) H(45) 3.263 .
C(35) H(54) 2.757 .
C(35) H(55) 2.050 .
C(35) H(58) 2.060 .
C(35) H(59) 3.114 .
C(35) H(61) 2.699 1_455
C(35) H(65) 3.431 .
C(35) H(67) 2.744 .
C(35) H(69) 2.771 .
C(35) H(70) 3.409 .
C(35) H(90) 3.103 .
C(36) H(1) 3.272 .
C(36) H(54) 3.312 .
C(36) H(55) 2.662 .
C(36) H(56) 2.060 .
C(36) H(57) 2.061 .
C(36) H(59) 2.632 .
C(36) H(61) 3.069 1_455
C(36) H(64) 2.733 .
C(36) H(65) 2.711 .
C(36) H(66) 3.372 .
C(36) H(67) 2.702 .
C(36) H(73) 2.838 .
C(36) H(74) 3.442 .
C(36) H(90) 1.898 .
C(37) H(54) 2.776 .
C(37) H(55) 3.218 .
C(37) H(56) 3.386 .
C(37) H(57) 2.769 .
C(37) H(58) 2.095 .
C(37) H(59) 2.061 .
C(37) H(60) 2.826 .
C(37) H(61) 3.291 .
C(37) H(62) 2.981 .
C(37) H(63) 3.196 .
C(37) H(64) 2.078 .
C(37) H(65) 2.088 .
C(37) H(66) 2.088 .
C(37) H(67) 2.088 .
C(37) H(71) 2.842 .
C(37) H(73) 2.906 .
C(37) H(74) 3.509 .
C(37) H(90) 2.771 .
C(38) H(1) 3.539 .
C(38) H(52) 2.744 .
C(38) H(53) 2.590 .
C(38) H(54) 2.028 .
C(38) H(55) 2.576 .
C(38) H(57) 3.246 .
C(38) H(58) 3.375 .
C(38) H(60) 2.116 .
C(38) H(61) 2.116 .
C(38) H(62) 3.163 .
C(38) H(63) 2.997 .
C(38) H(64) 2.665 .
C(38) H(65) 3.420 .
C(38) H(66) 2.782 .
C(38) H(67) 2.775 .
C(38) H(90) 3.538 .
C(39) H(52) 2.832 .
C(39) H(53) 3.151 .
C(39) H(54) 2.889 .
C(39) H(56) 3.338 1_655
C(39) H(57) 3.275 1_655
C(39) H(58) 3.237 1_655
C(39) H(59) 2.050 .
C(39) H(62) 2.100 .
C(39) H(63) 2.100 .
C(39) H(64) 2.955 .
C(39) H(66) 2.708 .
C(39) H(67) 3.436 .
C(40) H(58) 3.308 1_655
C(40) H(59) 2.659 .
C(40) H(60) 2.115 .
C(40) H(61) 2.115 .
C(40) H(64) 2.043 .
C(40) H(66) 2.772 .
C(40) H(71) 2.722 .
C(40) H(76) 2.611 .
C(40) H(77) 3.180 .
C(40) H(85) 3.460 2_756
C(41) H(58) 2.986 .
C(41) H(59) 2.534 .
C(41) H(60) 3.061 .
C(41) H(61) 3.216 .
C(41) H(62) 2.070 .
C(41) H(63) 2.070 .
C(41) H(65) 2.802 .
C(41) H(66) 2.652 .
C(41) H(67) 3.377 .
C(41) H(71) 2.069 .
C(41) H(72) 3.404 .
C(41) H(73) 2.765 .
C(41) H(74) 2.777 .
C(41) H(75) 3.414 .
C(41) H(76) 2.761 .
C(41) H(77) 2.789 .
C(41) H(78) 3.501 .
C(41) H(90) 2.899 .
C(42) H(32) 3.462 2_757
C(42) H(54) 2.818 .
C(42) H(57) 2.778 .
C(42) H(58) 2.635 .
C(42) H(59) 3.400 .
C(42) H(60) 2.901 .
C(42) H(62) 3.208 .
C(42) H(64) 3.369 .
C(42) H(71) 2.655 .
C(42) H(73) 3.065 .
C(43) H(16) 3.042 2_657
C(43) H(24) 3.321 2_657
C(43) H(42) 2.592 .
C(43) H(43) 2.668 .
C(43) H(49) 2.635 .
C(43) H(50) 2.742 .
C(43) H(52) 3.556 1_455
C(43) H(54) 2.869 .
C(43) H(55) 3.372 .
C(43) H(56) 3.345 .
C(43) H(57) 2.829 .
C(43) H(83) 3.480 2_657
C(44) H(58) 3.399 .
C(44) H(62) 2.513 .
C(44) H(63) 2.986 .
C(44) H(64) 2.073 .
C(44) H(65) 2.795 .
C(44) H(66) 3.056 .
C(44) H(72) 2.072 .
C(44) H(73) 2.072 .
C(44) H(74) 2.072 .
C(44) H(75) 2.089 .
C(44) H(76) 2.089 .
C(44) H(77) 2.762 .
C(44) H(78) 2.812 .
C(44) H(85) 3.403 2_756
C(44) H(90) 3.579 .
C(45) H(3) 3.560 1_455
C(45) H(4) 3.149 1_455
C(45) H(8) 3.448 1_454
C(45) H(58) 2.901 .
C(45) H(64) 2.759 .
C(45) H(65) 3.018 .
C(45) H(71) 2.055 .
C(45) H(75) 2.683 .
C(45) H(76) 3.365 .
C(45) H(77) 3.386 .
C(45) H(78) 2.784 .
C(45) H(90) 3.173 .
C(46) H(4) 3.416 .
C(46) H(46) 3.276 1_554
C(46) H(48) 3.394 1_554
C(46) H(62) 2.797 .
C(46) H(63) 2.998 .
C(46) H(64) 2.780 .
C(46) H(71) 2.074 .
C(46) H(72) 2.661 .
C(46) H(73) 3.365 .
C(46) H(74) 2.750 .
C(46) H(77) 2.082 .
C(46) H(78) 2.082 .
C(46) H(85) 3.231 2_756
C(47) H(3) 3.252 .
C(47) H(4) 2.550 .
C(47) H(7) 3.454 1_454
C(47) H(8) 3.487 1_454
C(47) H(63) 3.286 .
C(47) H(64) 2.812 .
C(47) H(71) 3.406 .
C(47) H(72) 3.321 .
C(47) H(74) 2.790 .
C(47) H(75) 2.070 .
C(47) H(76) 2.070 .
C(48) H(3) 1.925 .
C(48) H(4) 1.925 .
C(48) H(11) 3.517 1_554
C(48) H(22) 3.098 1_554
C(48) H(75) 2.691 .
C(48) H(76) 2.638 .
C(48) H(77) 2.075 .
C(48) H(78) 2.075 .
C(48) H(89) 3.041 1_554
C(49) H(26) 3.003 .
C(49) H(30) 3.230 1_455
C(49) H(65) 3.598 2_646
C(49) H(66) 3.538 2_646
C(49) H(71) 3.348 2_646
C(49) H(80) 2.033 .
C(49) H(81) 3.256 .
C(49) H(83) 2.652 .
C(49) H(85) 3.089 1_455
C(50) H(26) 3.235 .
C(50) H(30) 3.272 1_455
C(50) H(34) 3.579 1_455
C(50) H(35) 3.426 1_455
C(50) H(36) 3.420 1_455
C(50) H(66) 3.332 2_646
C(50) H(79) 2.015 .
C(50) H(81) 2.038 .
C(50) H(82) 3.277 .
C(50) H(85) 3.470 1_455
C(50) H(86) 3.137 1_455
C(51) H(6) 3.231 1_454
C(51) H(13) 3.511 1_554
C(51) H(26) 3.357 .
C(51) H(38) 2.994 .
C(51) H(66) 3.390 2_646
C(51) H(79) 3.247 .
C(51) H(80) 2.039 .
C(51) H(82) 2.056 .
C(52) H(12) 3.430 1_554
C(52) H(13) 3.127 1_554
C(52) H(26) 3.306 .
C(52) H(34) 3.369 .
C(52) H(38) 3.031 .
C(52) H(39) 3.359 .
C(52) H(65) 3.285 2_646
C(52) H(67) 3.556 2_646
C(52) H(80) 3.269 .
C(52) H(81) 2.041 .
C(52) H(86) 2.625 .
C(53) H(26) 3.058 .
C(53) H(34) 3.287 .
C(53) H(65) 3.028 2_646
C(53) H(79) 3.169 .
C(53) H(81) 3.237 .
C(53) H(82) 2.051 .
C(53) H(83) 3.298 .
C(53) H(85) 3.310 .
C(53) H(86) 2.076 .
C(54) H(26) 2.964 .
C(54) H(28) 3.576 .
C(54) H(65) 3.217 2_646
C(54) H(71) 3.338 2_646
C(54) H(79) 2.006 .
C(54) H(80) 3.274 .
C(54) H(82) 3.298 .
C(54) H(83) 2.071 .
C(54) H(84) 3.213 .
C(54) H(86) 3.219 .
C(55) H(24) 3.517 .
C(55) H(28) 3.381 .
C(55) H(42) 3.235 2_647
C(55) H(49) 3.296 2_647
C(55) H(68) 3.278 2_647
C(55) H(71) 3.427 2_646
C(55) H(72) 3.353 2_646
C(55) H(79) 2.594 .
C(55) H(84) 1.970 .
C(55) H(85) 3.195 .
C(56) H(28) 3.210 .
C(56) H(42) 3.274 2_647
C(56) H(51) 3.515 2_747
C(56) H(72) 3.418 2_646
C(56) H(76) 3.337 2_746
C(56) H(83) 1.998 .
C(56) H(85) 1.984 .
C(56) H(86) 3.189 .
C(57) H(28) 3.212 .
C(57) H(62) 2.792 2_746
C(57) H(76) 3.097 2_746
C(57) H(79) 3.190 1_655
C(57) H(80) 3.462 1_655
C(57) H(83) 3.203 .
C(57) H(84) 1.969 .
C(57) H(86) 2.008 .
C(58) H(28) 3.447 .
C(58) H(34) 3.286 .
C(58) H(62) 3.042 2_746
C(58) H(65) 3.516 2_646
C(58) H(80) 3.061 1_655
C(58) H(82) 2.643 .
C(58) H(84) 3.189 .
C(58) H(85) 2.016 .
H(1) O(3) 2.444 .
H(1) O(5) 2.049 .
H(1) C(23) 3.212 .
H(1) C(24) 1.923 .
H(1) C(33) 3.387 .
H(1) C(36) 3.272 .
H(1) C(38) 3.539 .
H(1) H(2) 1.507 .
H(1) H(7) 3.407 1_454
H(1) H(9) 3.536 1_454
H(1) H(35) 3.128 1_455
H(1) H(37) 3.237 1_455
H(1) H(40) 3.326 .
H(1) H(45) 2.979 .
H(1) H(47) 3.325 .
H(1) H(55) 2.492 .
H(1) H(59) 2.669 .
H(1) H(64) 3.410 .
H(1) H(90) 2.461 .
H(2) O(3) 3.028 .
H(2) O(4) 2.810 .
H(2) O(5) 3.445 .
H(2) C(21) 3.120 1_455
H(2) C(22) 3.440 .
H(2) C(23) 2.517 .
H(2) C(24) 1.923 .
H(2) C(26) 3.409 .
H(2) C(27) 3.307 .
H(2) C(28) 3.318 .
H(2) H(1) 1.507 .
H(2) H(25) 3.454 .
H(2) H(35) 2.944 1_455
H(2) H(36) 3.242 1_455
H(2) H(37) 2.675 1_455
H(2) H(38) 3.175 .
H(2) H(40) 2.229 .
H(2) H(41) 3.299 .
H(2) H(45) 2.685 .
H(2) H(47) 2.551 .
H(2) H(55) 2.826 .
H(2) H(59) 3.525 .
H(2) H(89) 2.822 .
H(3) O(2) 2.078 1_554
H(3) O(6) 2.428 .
H(3) C(9) 3.375 1_554
H(3) C(12) 3.311 1_554
H(3) C(14) 3.550 1_554
H(3) C(45) 3.560 1_655
H(3) C(47) 3.252 .
H(3) C(48) 1.925 .
H(3) H(4) 1.507 .
H(3) H(8) 2.875 1_554
H(3) H(11) 3.271 1_554
H(3) H(18) 2.474 1_554
H(3) H(22) 2.694 1_554
H(3) H(27) 3.452 1_554
H(3) H(72) 3.155 1_655
H(3) H(74) 3.115 1_655
H(3) H(77) 3.385 .
H(3) H(88) 2.471 1_554
H(4) O(1) 2.660 1_554
H(4) O(2) 3.475 1_554
H(4) O(6) 3.012 .
H(4) C(2) 3.310 1_554
H(4) C(3) 3.247 1_554
H(4) C(4) 3.295 1_554
H(4) C(45) 3.149 1_655
H(4) C(46) 3.416 .
H(4) C(47) 2.550 .
H(4) C(48) 1.925 .
H(4) H(3) 1.507 .
H(4) H(8) 2.582 1_554
H(4) H(11) 2.556 1_554
H(4) H(18) 2.853 1_554
H(4) H(63) 3.343 .
H(4) H(72) 3.075 1_655
H(4) H(73) 3.223 1_655
H(4) H(74) 2.646 1_655
H(4) H(76) 3.124 .
H(4) H(77) 2.289 .
H(4) H(78) 3.349 .
H(4) H(87) 3.065 1_554
H(5) C(2) 2.074 .
H(5) C(3) 3.305 .
H(5) C(5) 3.359 .
H(5) C(6) 3.571 1_655
H(5) C(7) 3.182 1_655
H(5) C(9) 2.760 .
H(5) C(10) 2.070 .
H(5) C(11) 2.728 .
H(5) C(19) 2.681 .
H(5) H(6) 1.582 .
H(5) H(7) 2.380 .
H(5) H(8) 2.368 .
H(5) H(9) 3.590 .
H(5) H(10) 3.556 1_655
H(5) H(11) 3.489 1_655
H(5) H(13) 3.003 1_655
H(5) H(15) 2.543 1_655
H(5) H(16) 3.142 1_655
H(5) H(18) 2.994 .
H(5) H(19) 2.135 .
H(5) H(20) 3.013 .
H(5) H(31) 3.562 .
H(5) H(32) 2.973 .
H(5) H(33) 2.487 .
H(5) H(78) 3.477 1_656
H(6) C(2) 2.074 .
H(6) C(3) 2.676 .
H(6) C(4) 3.247 .
H(6) C(5) 2.721 .
H(6) C(9) 3.425 .
H(6) C(10) 2.070 .
H(6) C(19) 2.622 .
H(6) C(51) 3.231 1_656
H(6) H(5) 1.582 .
H(6) H(7) 2.356 .
H(6) H(8) 2.865 .
H(6) H(9) 2.553 .
H(6) H(12) 2.561 .
H(6) H(13) 3.150 1_655
H(6) H(19) 3.595 .
H(6) H(31) 3.520 .
H(6) H(32) 2.432 .
H(6) H(33) 2.875 .
H(6) H(81) 2.351 1_656
H(7) O(1) 2.609 .
H(7) O(3) 3.575 1_656
H(7) O(5) 3.067 1_656
H(7) C(1) 2.088 .
H(7) C(3) 2.046 .
H(7) C(4) 3.387 .
H(7) C(10) 3.413 .
H(7) C(47) 3.454 1_656
H(7) H(1) 3.407 1_656
H(7) H(5) 2.380 .
H(7) H(6) 2.356 .
H(7) H(8) 1.589 .
H(7) H(9) 2.305 .
H(7) H(64) 3.083 1_656
H(7) H(74) 2.900 1_656
H(7) H(77) 3.011 1_656
H(7) H(78) 2.966 1_656
H(7) H(87) 3.360 .
H(7) H(90) 2.383 1_656
H(8) O(1) 2.511 .
H(8) O(2) 3.487 .
H(8) N(2) 3.029 1_556
H(8) C(1) 2.088 .
H(8) C(3) 2.046 .
H(8) C(4) 2.796 .
H(8) C(5) 3.349 .
H(8) C(9) 2.815 .
H(8) C(10) 2.810 .
H(8) C(11) 3.296 .
H(8) C(45) 3.448 1_656
H(8) C(47) 3.487 1_656
H(8) H(3) 2.875 1_556
H(8) H(4) 2.582 1_556
H(8) H(5) 2.368 .
H(8) H(6) 2.865 .
H(8) H(7) 1.589 .
H(8) H(9) 2.841 .
H(8) H(11) 2.704 .
H(8) H(18) 2.208 .
H(8) H(19) 2.844 .
H(8) H(74) 2.488 1_656
H(8) H(77) 3.490 1_656
H(8) H(78) 2.646 1_656
H(8) H(87) 3.285 .
H(8) H(90) 3.194 1_656
H(9) O(1) 2.041 .
H(9) O(3) 3.522 1_556
H(9) O(5) 3.447 1_656
H(9) C(1) 2.713 .
H(9) C(2) 2.047 .
H(9) C(4) 2.094 .
H(9) C(5) 2.816 .
H(9) C(10) 3.352 .
H(9) C(22) 3.364 1_556
H(9) H(1) 3.536 1_656
H(9) H(5) 3.590 .
H(9) H(6) 2.553 .
H(9) H(7) 2.305 .
H(9) H(8) 2.841 .
H(9) H(10) 2.343 .
H(9) H(11) 2.874 .
H(9) H(12) 2.678 .
H(9) H(35) 2.793 1_556
H(9) H(39) 2.475 1_556
H(9) H(41) 3.525 1_556
H(9) H(87) 2.270 .
H(9) H(90) 2.974 1_656
H(10) O(1) 2.704 .
H(10) O(3) 2.994 1_556
H(10) C(2) 3.372 .
H(10) C(3) 2.085 .
H(10) C(5) 2.084 .
H(10) C(6) 2.682 .
H(10) C(7) 3.435 .
H(10) C(10) 3.404 .
H(10) C(22) 3.463 1_556
H(10) H(5) 3.556 1_455
H(10) H(9) 2.343 .
H(10) H(11) 1.586 .
H(10) H(12) 2.330 .
H(10) H(13) 2.426 .
H(10) H(14) 3.529 .
H(10) H(15) 3.099 .
H(10) H(18) 3.599 .
H(10) H(38) 3.590 1_556
H(10) H(39) 2.591 1_556
H(10) H(81) 3.479 1_556
H(10) H(82) 2.936 1_556
H(10) H(87) 2.497 .
H(11) O(1) 2.575 .
H(11) N(2) 2.920 1_556
H(11) C(1) 3.328 .
H(11) C(2) 2.809 .
H(11) C(3) 2.086 .
H(11) C(5) 2.084 .
H(11) C(6) 2.631 .
H(11) C(7) 2.692 .
H(11) C(8) 3.251 .
H(11) C(9) 2.803 .
H(11) C(10) 2.831 .
H(11) C(48) 3.517 1_556
H(11) H(3) 3.271 1_556
H(11) H(4) 2.556 1_556
H(11) H(5) 3.489 1_455
H(11) H(8) 2.704 .
H(11) H(9) 2.874 .
H(11) H(10) 1.586 .
H(11) H(12) 2.860 .
H(11) H(13) 2.806 .
H(11) H(14) 3.562 .
H(11) H(15) 2.180 .
H(11) H(16) 3.582 .
H(11) H(18) 2.195 .
H(11) H(22) 3.537 .
H(11) H(77) 3.226 1_556
H(11) H(87) 2.727 .
H(12) C(1) 2.721 .
H(12) C(2) 3.332 .
H(12) C(3) 2.772 .
H(12) C(4) 2.071 .
H(12) C(6) 2.039 .
H(12) C(7) 3.371 .
H(12) C(9) 3.384 .
H(12) C(10) 2.081 .
H(12) C(19) 2.647 .
H(12) C(52) 3.430 1_556
H(12) H(6) 2.561 .
H(12) H(9) 2.678 .
H(12) H(10) 2.330 .
H(12) H(11) 2.860 .
H(12) H(13) 2.342 .
H(12) H(14) 2.287 .
H(12) H(18) 3.595 .
H(12) H(31) 2.920 .
H(12) H(32) 2.445 .
H(12) H(33) 3.537 .
H(12) H(39) 3.428 1_556
H(12) H(82) 2.497 1_556
H(12) H(86) 3.298 1_556
H(13) C(1) 3.536 1_455
H(13) C(4) 2.595 .
H(13) C(5) 2.045 .
H(13) C(7) 2.070 .
H(13) C(8) 3.379 .
H(13) C(10) 3.379 .
H(13) C(51) 3.511 1_556
H(13) C(52) 3.127 1_556
H(13) H(5) 3.003 1_455
H(13) H(6) 3.150 1_455
H(13) H(10) 2.426 .
H(13) H(11) 2.806 .
H(13) H(12) 2.342 .
H(13) H(14) 1.583 .
H(13) H(15) 2.327 .
H(13) H(16) 2.389 .
H(13) H(32) 3.508 1_455
H(13) H(33) 3.256 1_455
H(13) H(67) 3.537 2_647
H(13) H(81) 3.192 1_556
H(13) H(82) 2.431 1_556
H(14) C(4) 3.322 .
H(14) C(5) 2.046 .
H(14) C(7) 2.070 .
H(14) C(8) 2.795 .
H(14) C(9) 3.285 .
H(14) C(10) 2.763 .
H(14) C(19) 2.753 .
H(14) H(10) 3.529 .
H(14) H(11) 3.562 .
H(14) H(12) 2.287 .
H(14) H(13) 1.583 .
H(14) H(15) 2.852 .
H(14) H(16) 2.323 .
H(14) H(17) 2.712 .
H(14) H(31) 2.209 .
H(14) H(32) 2.981 .
H(14) H(52) 3.423 2_747
H(14) H(57) 3.437 2_647
H(14) H(60) 3.349 2_747
H(14) H(67) 3.543 2_647
H(14) H(69) 3.099 2_647
H(14) H(82) 3.151 1_556
H(15) C(1) 3.496 1_455
H(15) C(4) 2.798 .
H(15) C(5) 2.802 .
H(15) C(6) 2.075 .
H(15) C(8) 2.080 .
H(15) C(9) 2.791 .
H(15) C(10) 3.419 .
H(15) C(14) 2.629 .
H(15) C(15) 3.182 .
H(15) H(5) 2.543 1_455
H(15) H(10) 3.099 .
H(15) H(11) 2.180 .
H(15) H(13) 2.327 .
H(15) H(14) 2.852 .
H(15) H(16) 1.585 .
H(15) H(17) 2.868 .
H(15) H(18) 2.593 .
H(15) H(19) 2.914 1_455
H(15) H(20) 3.497 1_455
H(15) H(22) 2.444 .
H(15) H(23) 2.844 .
H(15) H(24) 3.599 .
H(15) H(33) 3.389 1_455
H(16) C(5) 3.368 .
H(16) C(6) 2.075 .
H(16) C(8) 2.080 .
H(16) C(9) 3.355 .
H(16) C(14) 2.777 .
H(16) C(15) 2.825 .
H(16) C(19) 3.580 1_455
H(16) C(43) 3.042 2_647
H(16) H(5) 3.142 1_455
H(16) H(11) 3.582 .
H(16) H(13) 2.389 .
H(16) H(14) 2.323 .
H(16) H(15) 1.585 .
H(16) H(17) 2.332 .
H(16) H(18) 3.592 .
H(16) H(19) 3.262 1_455
H(16) H(20) 3.063 1_455
H(16) H(22) 3.108 .
H(16) H(23) 2.568 .
H(16) H(24) 2.798 .
H(16) H(33) 2.648 1_455
H(16) H(68) 3.162 2_647
H(16) H(69) 2.880 2_647
H(16) H(70) 2.596 2_647
H(17) C(5) 3.374 .
H(17) C(6) 2.818 .
H(17) C(7) 2.088 .
H(17) C(9) 2.066 .
H(17) C(10) 2.857 .
H(17) C(11) 2.756 .
H(17) C(12) 3.286 .
H(17) C(13) 2.785 .
H(17) C(14) 2.101 .
H(17) C(15) 2.895 .
H(17) C(18) 2.819 .
H(17) C(19) 2.874 .
H(17) H(14) 2.712 .
H(17) H(15) 2.868 .
H(17) H(16) 2.332 .
H(17) H(18) 2.834 .
H(17) H(20) 2.626 .
H(17) H(22) 2.866 .
H(17) H(23) 3.389 .
H(17) H(24) 2.718 .
H(17) H(28) 3.049 .
H(17) H(29) 2.288 .
H(17) H(31) 2.300 .
H(17) H(33) 3.137 .
H(17) H(50) 3.235 2_747
H(17) H(52) 3.437 2_747
H(17) H(68) 3.438 2_647
H(17) H(69) 3.181 2_647
H(18) O(2) 2.583 .
H(18) N(2) 2.772 1_556
H(18) C(1) 2.721 .
H(18) C(2) 2.726 .
H(18) C(3) 3.174 .
H(18) C(4) 2.693 .
H(18) C(5) 2.677 .
H(18) C(6) 3.190 .
H(18) C(7) 2.687 .
H(18) C(8) 2.026 .
H(18) C(10) 2.092 .
H(18) C(11) 2.092 .
H(18) C(12) 2.678 .
H(18) C(13) 3.224 .
H(18) C(14) 2.597 .
H(18) C(19) 3.394 .
H(18) H(3) 2.474 1_556
H(18) H(4) 2.853 1_556
H(18) H(5) 2.994 .
H(18) H(8) 2.208 .
H(18) H(10) 3.599 .
H(18) H(11) 2.195 .
H(18) H(12) 3.595 .
H(18) H(15) 2.593 .
H(18) H(16) 3.592 .
H(18) H(17) 2.834 .
H(18) H(19) 2.399 .
H(18) H(20) 2.886 .
H(18) H(21) 3.592 .
H(18) H(22) 2.331 .
H(18) H(88) 3.405 .
H(19) O(2) 2.547 .
H(19) C(1) 2.723 .
H(19) C(2) 3.274 .
H(19) C(7) 3.551 1_655
H(19) C(8) 3.397 .
H(19) C(9) 2.131 .
H(19) C(10) 2.790 .
H(19) C(12) 2.072 .
H(19) C(13) 3.383 .
H(19) C(19) 3.379 .
H(19) H(5) 2.135 .
H(19) H(6) 3.595 .
H(19) H(8) 2.844 .
H(19) H(15) 2.914 1_655
H(19) H(16) 3.262 1_655
H(19) H(18) 2.399 .
H(19) H(20) 1.588 .
H(19) H(21) 2.375 .
H(19) H(23) 2.661 1_655
H(19) H(29) 3.573 .
H(19) H(33) 2.952 .
H(19) H(78) 3.211 1_656
H(19) H(88) 3.172 .
H(20) O(2) 3.255 .
H(20) C(1) 3.466 .
H(20) C(8) 2.792 .
H(20) C(9) 2.131 .
H(20) C(10) 2.879 .
H(20) C(12) 2.072 .
H(20) C(13) 2.788 .
H(20) C(14) 3.306 .
H(20) C(15) 3.351 1_655
H(20) C(18) 2.751 .
H(20) C(19) 2.852 .
H(20) H(5) 3.013 .
H(20) H(15) 3.497 1_655
H(20) H(16) 3.063 1_655
H(20) H(17) 2.626 .
H(20) H(18) 2.886 .
H(20) H(19) 1.588 .
H(20) H(21) 2.327 .
H(20) H(23) 2.428 1_655
H(20) H(24) 3.535 1_655
H(20) H(29) 2.155 .
H(20) H(30) 3.035 .
H(20) H(31) 3.023 .
H(20) H(33) 2.321 .
H(20) H(50) 3.351 2_747
H(20) H(70) 3.432 2_747
H(21) O(2) 2.004 .
H(21) O(4) 3.113 1_655
H(21) C(9) 3.396 .
H(21) C(11) 2.058 .
H(21) C(13) 2.058 .
H(21) C(14) 3.333 .
H(21) C(15) 3.390 1_655
H(21) C(16) 3.498 1_655
H(21) C(17) 2.914 .
H(21) C(18) 2.575 .
H(21) C(20) 3.345 .
H(21) C(21) 2.835 .
H(21) H(18) 3.592 .
H(21) H(19) 2.375 .
H(21) H(20) 2.327 .
H(21) H(22) 3.532 .
H(21) H(23) 2.605 1_655
H(21) H(25) 2.828 1_655
H(21) H(27) 3.077 .
H(21) H(28) 3.479 .
H(21) H(29) 2.815 .
H(21) H(30) 2.384 .
H(21) H(36) 2.093 .
H(21) H(37) 2.952 .
H(21) H(88) 2.113 .
H(21) H(89) 3.349 1_655
H(22) O(2) 2.572 .
H(22) O(6) 2.859 1_556
H(22) N(2) 3.003 1_556
H(22) C(7) 2.708 .
H(22) C(8) 2.065 .
H(22) C(9) 2.608 .
H(22) C(11) 3.175 .
H(22) C(12) 2.617 .
H(22) C(13) 2.053 .
H(22) C(15) 2.039 .
H(22) C(16) 2.641 .
H(22) C(17) 2.485 .
H(22) C(18) 3.410 .
H(22) C(48) 3.098 1_556
H(22) H(3) 2.694 1_556
H(22) H(11) 3.537 .
H(22) H(15) 2.444 .
H(22) H(16) 3.108 .
H(22) H(17) 2.866 .
H(22) H(18) 2.331 .
H(22) H(21) 3.532 .
H(22) H(23) 2.272 .
H(22) H(24) 2.845 .
H(22) H(25) 2.930 .
H(22) H(26) 3.541 .
H(22) H(27) 2.335 .
H(22) H(88) 3.083 .
H(23) C(7) 2.941 .
H(23) C(8) 2.994 .
H(23) C(11) 2.853 1_455
H(23) C(12) 3.205 1_455
H(23) C(13) 3.280 .
H(23) C(14) 2.093 .
H(23) C(16) 2.123 .
H(23) C(17) 3.238 .
H(23) H(15) 2.844 .
H(23) H(16) 2.568 .
H(23) H(17) 3.389 .
H(23) H(19) 2.661 1_455
H(23) H(20) 2.428 1_455
H(23) H(21) 2.605 1_455
H(23) H(22) 2.272 .
H(23) H(24) 1.599 .
H(23) H(25) 2.262 .
H(23) H(26) 2.711 .
H(23) H(27) 3.465 .
H(23) H(30) 3.548 1_455
H(24) C(7) 3.249 .
H(24) C(8) 2.804 .
H(24) C(13) 2.804 .
H(24) C(14) 2.093 .
H(24) C(16) 2.123 .
H(24) C(17) 3.096 .
H(24) C(18) 2.899 .
H(24) C(43) 3.321 2_647
H(24) C(55) 3.517 .
H(24) H(15) 3.599 .
H(24) H(16) 2.798 .
H(24) H(17) 2.718 .
H(24) H(20) 3.535 1_455
H(24) H(22) 2.845 .
H(24) H(23) 1.599 .
H(24) H(25) 2.809 .
H(24) H(26) 2.265 .
H(24) H(28) 2.357 .
H(24) H(29) 3.178 .
H(24) H(68) 2.606 2_647
H(24) H(69) 3.587 2_647
H(24) H(70) 3.327 2_647
H(24) H(83) 3.469 .
H(25) O(4) 3.591 .
H(25) C(13) 3.213 .
H(25) C(14) 2.974 .
H(25) C(15) 2.109 .
H(25) C(17) 2.115 .
H(25) C(20) 2.988 .
H(25) C(22) 2.957 .
H(25) C(23) 3.358 .
H(25) H(2) 3.454 .
H(25) H(21) 2.828 1_455
H(25) H(22) 2.930 .
H(25) H(23) 2.262 .
H(25) H(24) 2.809 .
H(25) H(26) 1.591 .
H(25) H(27) 2.242 .
H(25) H(34) 3.329 .
H(25) H(36) 2.801 1_455
H(25) H(38) 2.430 .
H(25) H(40) 2.840 .
H(25) H(89) 3.253 .
H(26) C(13) 2.960 .
H(26) C(14) 3.121 .
H(26) C(15) 2.109 .
H(26) C(17) 2.115 .
H(26) C(18) 3.186 .
H(26) C(20) 2.551 .
H(26) C(22) 2.839 .
H(26) C(49) 3.003 .
H(26) C(50) 3.235 .
H(26) C(51) 3.357 .
H(26) C(52) 3.306 .
H(26) C(53) 3.058 .
H(26) C(54) 2.964 .
H(26) H(22) 3.541 .
H(26) H(23) 2.711 .
H(26) H(24) 2.265 .
H(26) H(25) 1.591 .
H(26) H(27) 2.832 .
H(26) H(28) 2.602 .
H(26) H(34) 2.388 .
H(26) H(38) 2.260 .
H(26) H(39) 3.515 .
H(26) H(79) 3.430 .
H(27) O(2) 2.509 .
H(27) O(6) 3.148 1_556
H(27) C(12) 2.700 .
H(27) C(13) 2.075 .
H(27) C(14) 2.596 .
H(27) C(15) 2.959 .
H(27) C(16) 2.090 .
H(27) C(18) 3.387 .
H(27) C(20) 2.077 .
H(27) C(21) 2.777 .
H(27) C(22) 2.748 .
H(27) C(23) 2.852 .
H(27) H(3) 3.452 1_556
H(27) H(21) 3.077 .
H(27) H(22) 2.335 .
H(27) H(23) 3.465 .
H(27) H(25) 2.242 .
H(27) H(26) 2.832 .
H(27) H(34) 2.849 .
H(27) H(36) 3.056 .
H(27) H(37) 2.631 .
H(27) H(38) 2.996 .
H(27) H(40) 2.299 .
H(27) H(41) 3.136 .
H(27) H(44) 3.285 1_655
H(27) H(88) 2.327 .
H(28) C(8) 3.456 .
H(28) C(12) 3.323 .
H(28) C(13) 2.088 .
H(28) C(14) 2.789 .
H(28) C(15) 2.725 .
H(28) C(16) 2.782 .
H(28) C(17) 2.693 .
H(28) C(20) 3.133 .
H(28) C(54) 3.576 .
H(28) C(55) 3.381 .
H(28) C(56) 3.210 .
H(28) C(57) 3.212 .
H(28) C(58) 3.447 .
H(28) H(17) 3.049 .
H(28) H(21) 3.479 .
H(28) H(24) 2.357 .
H(28) H(26) 2.602 .
H(28) H(29) 1.584 .
H(28) H(30) 1.584 .
H(28) H(34) 2.593 .
H(28) H(79) 3.541 1_655
H(28) H(85) 3.561 .
H(29) C(8) 2.837 .
H(29) C(9) 3.297 .
H(29) C(11) 2.692 .
H(29) C(12) 2.648 .
H(29) C(13) 2.088 .
H(29) C(14) 2.799 .
H(29) C(15) 3.443 .
H(29) C(17) 3.391 .
H(29) C(30) 3.438 2_747
H(29) H(17) 2.288 .
H(29) H(19) 3.573 .
H(29) H(20) 2.155 .
H(29) H(21) 2.815 .
H(29) H(24) 3.178 .
H(29) H(28) 1.584 .
H(29) H(30) 1.584 .
H(29) H(50) 2.656 2_747
H(29) H(51) 3.340 2_747
H(29) H(79) 3.467 1_655
H(30) C(11) 3.386 .
H(30) C(12) 2.664 .
H(30) C(13) 2.088 .
H(30) C(14) 3.416 .
H(30) C(17) 2.813 .
H(30) C(20) 2.852 .
H(30) C(21) 3.018 .
H(30) C(49) 3.230 1_655
H(30) C(50) 3.272 1_655
H(30) H(20) 3.035 .
H(30) H(21) 2.384 .
H(30) H(23) 3.548 1_655
H(30) H(28) 1.584 .
H(30) H(29) 1.584 .
H(30) H(34) 2.421 .
H(30) H(35) 3.540 .
H(30) H(36) 2.382 .
H(30) H(79) 2.708 1_655
H(30) H(80) 2.833 1_655
H(31) C(1) 3.336 .
H(31) C(5) 2.725 .
H(31) C(6) 2.742 .
H(31) C(7) 3.265 .
H(31) C(8) 2.795 .
H(31) C(9) 2.727 .
H(31) C(10) 2.076 .
H(31) C(11) 3.400 .
H(31) C(30) 3.587 2_747
H(31) C(31) 3.181 2_747
H(31) C(32) 3.309 2_747
H(31) H(5) 3.562 .
H(31) H(6) 3.520 .
H(31) H(12) 2.920 .
H(31) H(14) 2.209 .
H(31) H(17) 2.300 .
H(31) H(20) 3.023 .
H(31) H(32) 1.584 .
H(31) H(33) 1.584 .
H(31) H(50) 3.020 2_747
H(31) H(52) 2.547 2_747
H(31) H(54) 2.638 2_747
H(31) H(60) 3.110 2_747
H(31) H(70) 3.477 2_747
H(32) C(1) 2.674 .
H(32) C(5) 2.701 .
H(32) C(6) 3.369 .
H(32) C(9) 3.413 .
H(32) C(10) 2.076 .
H(32) C(42) 3.462 2_747
H(32) H(5) 2.973 .
H(32) H(6) 2.432 .
H(32) H(12) 2.445 .
H(32) H(13) 3.508 1_655
H(32) H(14) 2.981 .
H(32) H(31) 1.584 .
H(32) H(33) 1.584 .
H(32) H(54) 2.736 2_747
H(32) H(60) 2.968 2_747
H(32) H(66) 3.041 2_747
H(32) H(67) 2.995 2_747
H(32) H(81) 3.335 1_656
H(33) C(1) 2.667 .
H(33) C(5) 3.371 .
H(33) C(7) 3.356 1_655
H(33) C(8) 3.492 .
H(33) C(9) 2.777 .
H(33) C(10) 2.076 .
H(33) C(11) 2.801 .
H(33) H(5) 2.487 .
H(33) H(6) 2.875 .
H(33) H(12) 3.537 .
H(33) H(13) 3.256 1_655
H(33) H(15) 3.389 1_655
H(33) H(16) 2.648 1_655
H(33) H(17) 3.137 .
H(33) H(19) 2.952 .
H(33) H(20) 2.321 .
H(33) H(31) 1.584 .
H(33) H(32) 1.584 .
H(33) H(50) 3.214 2_747
H(33) H(54) 2.723 2_747
H(33) H(67) 3.599 2_747
H(33) H(70) 2.703 2_747
H(34) C(13) 2.859 .
H(34) C(16) 2.704 .
H(34) C(17) 2.061 .
H(34) C(18) 2.727 .
H(34) C(21) 2.042 .
H(34) C(22) 2.036 .
H(34) C(23) 3.404 .
H(34) C(50) 3.579 1_655
H(34) C(52) 3.369 .
H(34) C(53) 3.287 .
H(34) C(58) 3.286 .
H(34) H(25) 3.329 .
H(34) H(26) 2.388 .
H(34) H(27) 2.849 .
H(34) H(28) 2.593 .
H(34) H(30) 2.421 .
H(34) H(35) 2.332 .
H(34) H(36) 2.320 .
H(34) H(37) 2.831 .
H(34) H(38) 2.308 .
H(34) H(39) 2.287 .
H(34) H(80) 2.697 1_655
H(34) H(82) 3.379 .
H(34) H(86) 3.288 .
H(35) N(1) 3.164 1_655
H(35) C(17) 3.391 .
H(35) C(20) 2.065 .
H(35) C(22) 2.690 .
H(35) C(23) 3.364 .
H(35) C(50) 3.426 1_655
H(35) H(1) 3.128 1_655
H(35) H(2) 2.944 1_655
H(35) H(9) 2.793 1_554
H(35) H(30) 3.540 .
H(35) H(34) 2.332 .
H(35) H(36) 1.584 .
H(35) H(37) 1.584 .
H(35) H(38) 3.566 .
H(35) H(39) 2.504 .
H(35) H(41) 2.974 .
H(35) H(80) 2.885 1_655
H(35) H(81) 3.297 1_655
H(36) O(2) 3.409 .
H(36) O(4) 3.423 1_655
H(36) C(12) 2.799 .
H(36) C(13) 2.883 .
H(36) C(16) 3.598 1_655
H(36) C(17) 2.732 .
H(36) C(18) 3.035 .
H(36) C(20) 2.066 .
H(36) C(22) 3.359 .
H(36) C(50) 3.420 1_655
H(36) H(2) 3.242 1_655
H(36) H(21) 2.093 .
H(36) H(25) 2.801 1_655
H(36) H(27) 3.056 .
H(36) H(30) 2.382 .
H(36) H(34) 2.320 .
H(36) H(35) 1.584 .
H(36) H(37) 1.584 .
H(36) H(39) 3.566 .
H(36) H(80) 2.983 1_655
H(36) H(88) 3.025 .
H(37) O(2) 3.344 .
H(37) O(4) 2.874 1_655
H(37) N(1) 3.218 1_655
H(37) C(12) 3.405 .
H(37) C(13) 3.505 .
H(37) C(17) 2.773 .
H(37) C(20) 2.066 .
H(37) C(22) 2.764 .
H(37) C(23) 2.844 .
H(37) C(26) 3.088 1_655
H(37) C(27) 3.589 1_655
H(37) H(1) 3.237 1_655
H(37) H(2) 2.675 1_655
H(37) H(21) 2.952 .
H(37) H(27) 2.631 .
H(37) H(34) 2.831 .
H(37) H(35) 1.584 .
H(37) H(36) 1.584 .
H(37) H(39) 3.055 .
H(37) H(40) 3.040 .
H(37) H(41) 2.337 .
H(37) H(44) 2.927 1_655
H(37) H(45) 2.517 1_655
H(37) H(88) 2.672 .
H(37) H(89) 3.435 1_655
H(38) O(3) 3.369 .
H(38) N(1) 3.181 .
H(38) C(16) 2.544 .
H(38) C(17) 2.698 .
H(38) C(20) 2.053 .
H(38) C(21) 3.361 .
H(38) C(23) 2.072 .
H(38) C(24) 2.660 .
H(38) C(51) 2.994 .
H(38) C(52) 3.031 .
H(38) H(2) 3.175 .
H(38) H(10) 3.590 1_554
H(38) H(25) 2.430 .
H(38) H(26) 2.260 .
H(38) H(27) 2.996 .
H(38) H(34) 2.308 .
H(38) H(35) 3.566 .
H(38) H(39) 1.580 .
H(38) H(40) 2.390 .
H(38) H(41) 2.859 .
H(38) H(81) 3.063 .
H(38) H(82) 3.157 .
H(39) O(1) 3.539 1_554
H(39) O(3) 2.876 .
H(39) C(3) 3.126 1_554
H(39) C(4) 3.222 1_554
H(39) C(17) 3.379 .
H(39) C(20) 2.053 .
H(39) C(21) 2.710 .
H(39) C(23) 2.072 .
H(39) C(24) 2.683 .
H(39) C(52) 3.359 .
H(39) H(9) 2.475 1_554
H(39) H(10) 2.591 1_554
H(39) H(12) 3.428 1_554
H(39) H(26) 3.515 .
H(39) H(34) 2.287 .
H(39) H(35) 2.504 .
H(39) H(36) 3.566 .
H(39) H(37) 3.055 .
H(39) H(38) 1.580 .
H(39) H(40) 2.859 .
H(39) H(41) 2.372 .
H(39) H(82) 3.025 .
H(39) H(87) 3.099 1_554
H(40) O(3) 3.150 .
H(40) N(1) 2.461 .
H(40) C(16) 3.303 .
H(40) C(17) 2.854 .
H(40) C(20) 2.789 .
H(40) C(21) 3.429 .
H(40) C(22) 2.084 .
H(40) C(24) 2.034 .
H(40) H(1) 3.326 .
H(40) H(2) 2.229 .
H(40) H(25) 2.840 .
H(40) H(27) 2.299 .
H(40) H(37) 3.040 .
H(40) H(38) 2.390 .
H(40) H(39) 2.859 .
H(40) H(41) 1.586 .
H(40) H(44) 3.054 1_655
H(40) H(45) 3.534 1_655
H(40) H(47) 3.161 .
H(40) H(89) 3.069 .
H(41) O(3) 2.578 .
H(41) N(1) 3.118 .
H(41) C(17) 3.534 .
H(41) C(20) 2.811 .
H(41) C(21) 2.825 .
H(41) C(22) 2.084 .
H(41) C(24) 2.035 .
H(41) C(26) 3.212 1_655
H(41) H(2) 3.299 .
H(41) H(9) 3.525 1_554
H(41) H(27) 3.136 .
H(41) H(35) 2.974 .
H(41) H(37) 2.337 .
H(41) H(38) 2.859 .
H(41) H(39) 2.372 .
H(41) H(40) 1.586 .
H(41) H(43) 3.572 1_655
H(41) H(44) 2.935 1_655
H(41) H(45) 2.633 1_655
H(41) H(56) 3.386 1_655
H(41) H(87) 3.153 1_554
H(42) C(26) 2.059 .
H(42) C(27) 2.704 .
H(42) C(28) 3.237 .
H(42) C(29) 2.721 .
H(42) C(33) 3.408 .
H(42) C(34) 2.108 .
H(42) C(43) 2.592 .
H(42) C(55) 3.235 2_657
H(42) C(56) 3.274 2_657
H(42) H(43) 1.584 .
H(42) H(44) 2.335 .
H(42) H(45) 2.849 .
H(42) H(46) 2.570 .
H(42) H(49) 2.535 .
H(42) H(51) 2.934 1_455
H(42) H(53) 3.533 1_455
H(42) H(56) 3.556 .
H(42) H(68) 2.367 .
H(42) H(69) 2.844 .
H(42) H(70) 3.495 .
H(42) H(83) 2.612 2_657
H(42) H(84) 2.661 2_657
H(43) C(26) 2.059 .
H(43) C(27) 3.325 .
H(43) C(29) 3.371 .
H(43) C(30) 3.415 1_455
H(43) C(31) 2.949 1_455
H(43) C(33) 2.740 .
H(43) C(34) 2.108 .
H(43) C(35) 2.707 .
H(43) C(43) 2.668 .
H(43) H(41) 3.572 1_455
H(43) H(42) 1.584 .
H(43) H(44) 2.367 .
H(43) H(45) 2.341 .
H(43) H(49) 3.596 .
H(43) H(51) 2.886 1_455
H(43) H(52) 2.827 1_455
H(43) H(53) 2.363 1_455
H(43) H(55) 2.984 .
H(43) H(56) 2.099 .
H(43) H(57) 2.988 .
H(43) H(68) 2.931 .
H(43) H(69) 2.465 .
H(43) H(70) 3.561 .
H(44) O(2) 3.290 1_455
H(44) O(4) 2.628 .
H(44) C(23) 3.462 1_455
H(44) C(25) 2.065 .
H(44) C(27) 2.059 .
H(44) C(28) 3.364 .
H(44) C(34) 3.411 .
H(44) H(27) 3.285 1_455
H(44) H(37) 2.927 1_455
H(44) H(40) 3.054 1_455
H(44) H(41) 2.935 1_455
H(44) H(42) 2.335 .
H(44) H(43) 2.367 .
H(44) H(45) 1.587 .
H(44) H(46) 2.303 .
H(44) H(88) 2.567 1_455
H(44) H(89) 3.420 .
H(45) O(4) 2.559 .
H(45) O(5) 3.543 .
H(45) N(1) 3.137 .
H(45) C(21) 3.464 1_455
H(45) C(23) 3.497 1_455
H(45) C(25) 2.066 .
H(45) C(27) 2.059 .
H(45) C(28) 2.801 .
H(45) C(29) 3.342 .
H(45) C(33) 2.807 .
H(45) C(34) 2.791 .
H(45) C(35) 3.263 .
H(45) H(1) 2.979 .
H(45) H(2) 2.685 .
H(45) H(37) 2.517 1_455
H(45) H(40) 3.534 1_455
H(45) H(41) 2.633 1_455
H(45) H(42) 2.849 .
H(45) H(43) 2.341 .
H(45) H(44) 1.587 .
H(45) H(46) 2.841 .
H(45) H(47) 2.719 .
H(45) H(55) 2.215 .
H(45) H(56) 2.798 .
H(45) H(88) 3.374 1_455
H(45) H(89) 3.177 .
H(46) O(2) 3.538 1_455
H(46) O(4) 2.003 .
H(46) O(6) 3.495 1_556
H(46) C(25) 2.717 .
H(46) C(26) 2.048 .
H(46) C(28) 2.047 .
H(46) C(29) 2.772 .
H(46) C(34) 3.345 .
H(46) C(46) 3.276 1_556
H(46) H(42) 2.570 .
H(46) H(44) 2.303 .
H(46) H(45) 2.841 .
H(46) H(47) 2.833 .
H(46) H(48) 2.291 .
H(46) H(49) 2.630 .
H(46) H(72) 2.779 1_556
H(46) H(75) 2.364 1_556
H(46) H(78) 3.504 1_556
H(46) H(83) 3.341 2_657
H(46) H(88) 3.024 1_455
H(46) H(89) 2.400 .
H(47) O(4) 2.574 .
H(47) N(1) 2.959 .
H(47) C(24) 3.575 .
H(47) C(25) 3.323 .
H(47) C(26) 2.803 .
H(47) C(27) 2.050 .
H(47) C(29) 2.058 .
H(47) C(30) 2.667 .
H(47) C(31) 2.758 .
H(47) C(32) 3.280 .
H(47) C(33) 2.821 .
H(47) C(34) 2.783 .
H(47) H(1) 3.325 .
H(47) H(2) 2.551 .
H(47) H(40) 3.161 .
H(47) H(45) 2.719 .
H(47) H(46) 2.833 .
H(47) H(48) 1.584 .
H(47) H(49) 2.842 .
H(47) H(50) 3.590 .
H(47) H(51) 2.847 .
H(47) H(53) 2.269 .
H(47) H(55) 2.216 .
H(47) H(59) 3.506 .
H(47) H(89) 2.437 .
H(48) O(4) 2.670 .
H(48) O(6) 2.953 1_556
H(48) C(26) 3.359 .
H(48) C(27) 2.050 .
H(48) C(29) 2.058 .
H(48) C(30) 2.722 .
H(48) C(31) 3.494 .
H(48) C(34) 3.376 .
H(48) C(46) 3.394 1_556
H(48) H(46) 2.291 .
H(48) H(47) 1.584 .
H(48) H(49) 2.316 .
H(48) H(50) 3.556 .
H(48) H(51) 2.487 .
H(48) H(53) 3.171 .
H(48) H(75) 2.550 1_556
H(48) H(76) 3.478 1_556
H(48) H(84) 3.306 2_757
H(48) H(89) 2.365 .
H(49) C(25) 2.706 .
H(49) C(26) 3.291 .
H(49) C(27) 2.747 .
H(49) C(28) 2.054 .
H(49) C(30) 2.073 .
H(49) C(31) 3.391 .
H(49) C(33) 3.388 .
H(49) C(34) 2.080 .
H(49) C(43) 2.635 .
H(49) C(55) 3.296 2_657
H(49) H(42) 2.535 .
H(49) H(43) 3.596 .
H(49) H(46) 2.630 .
H(49) H(47) 2.842 .
H(49) H(48) 2.316 .
H(49) H(50) 2.311 .
H(49) H(51) 2.392 .
H(49) H(55) 3.598 .
H(49) H(68) 2.423 .
H(49) H(69) 3.523 .
H(49) H(70) 2.918 .
H(49) H(75) 3.357 1_556
H(49) H(79) 3.325 2_657
H(49) H(83) 2.359 2_657
H(50) C(18) 3.545 2_757
H(50) C(19) 3.571 2_757
H(50) C(28) 3.351 .
H(50) C(29) 2.077 .
H(50) C(31) 2.069 .
H(50) C(32) 2.816 .
H(50) C(33) 3.324 .
H(50) C(34) 2.752 .
H(50) C(43) 2.742 .
H(50) H(17) 3.235 2_757
H(50) H(20) 3.351 2_757
H(50) H(29) 2.656 2_757
H(50) H(31) 3.020 2_757
H(50) H(33) 3.214 2_757
H(50) H(47) 3.590 .
H(50) H(48) 3.556 .
H(50) H(49) 2.311 .
H(50) H(51) 1.583 .
H(50) H(52) 2.316 .
H(50) H(53) 2.847 .
H(50) H(54) 2.740 .
H(50) H(68) 2.975 .
H(50) H(70) 2.197 .
H(51) C(25) 3.376 1_655
H(51) C(28) 2.652 .
H(51) C(29) 2.077 .
H(51) C(31) 2.069 .
H(51) C(32) 3.381 .
H(51) C(34) 3.369 .
H(51) C(56) 3.515 2_757
H(51) H(29) 3.340 2_757
H(51) H(42) 2.934 1_655
H(51) H(43) 2.886 1_655
H(51) H(47) 2.847 .
H(51) H(48) 2.487 .
H(51) H(49) 2.392 .
H(51) H(50) 1.583 .
H(51) H(52) 2.387 .
H(51) H(53) 2.316 .
H(51) H(68) 3.593 1_655
H(51) H(69) 3.475 1_655
H(51) H(84) 2.845 2_757
H(52) C(19) 3.394 2_757
H(52) C(29) 3.392 .
H(52) C(30) 2.069 .
H(52) C(32) 2.065 .
H(52) C(33) 3.387 .
H(52) C(38) 2.744 .
H(52) C(39) 2.832 .
H(52) C(43) 3.556 1_655
H(52) H(14) 3.423 2_757
H(52) H(17) 3.437 2_757
H(52) H(31) 2.547 2_757
H(52) H(43) 2.827 1_655
H(52) H(50) 2.316 .
H(52) H(51) 2.387 .
H(52) H(53) 1.583 .
H(52) H(54) 2.301 .
H(52) H(56) 3.145 1_655
H(52) H(57) 3.151 1_655
H(52) H(59) 3.082 .
H(52) H(60) 2.810 .
H(52) H(61) 2.587 .
H(52) H(69) 2.668 1_655
H(53) C(25) 3.307 1_655
H(53) C(28) 2.876 .
H(53) C(29) 2.823 .
H(53) C(30) 2.069 .
H(53) C(32) 2.065 .
H(53) C(33) 2.835 .
H(53) C(34) 3.382 .
H(53) C(38) 2.590 .
H(53) C(39) 3.151 .
H(53) H(42) 3.533 1_655
H(53) H(43) 2.363 1_655
H(53) H(47) 2.269 .
H(53) H(48) 3.171 .
H(53) H(50) 2.847 .
H(53) H(51) 2.316 .
H(53) H(52) 1.583 .
H(53) H(54) 2.848 .
H(53) H(55) 2.656 .
H(53) H(56) 2.934 1_655
H(53) H(59) 2.398 .
H(53) H(60) 3.583 .
H(53) H(61) 2.806 .
H(53) H(69) 3.535 1_655
H(54) C(19) 2.862 2_757
H(54) C(29) 3.410 .
H(54) C(30) 2.831 .
H(54) C(31) 2.069 .
H(54) C(33) 2.093 .
H(54) C(34) 2.833 .
H(54) C(35) 2.757 .
H(54) C(36) 3.312 .
H(54) C(37) 2.776 .
H(54) C(38) 2.028 .
H(54) C(39) 2.889 .
H(54) C(42) 2.818 .
H(54) C(43) 2.869 .
H(54) H(31) 2.638 2_757
H(54) H(32) 2.736 2_757
H(54) H(33) 2.723 2_757
H(54) H(50) 2.740 .
H(54) H(52) 2.301 .
H(54) H(53) 2.848 .
H(54) H(55) 2.854 .
H(54) H(57) 2.611 .
H(54) H(59) 2.795 .
H(54) H(60) 2.744 .
H(54) H(61) 3.381 .
H(54) H(66) 3.050 .
H(54) H(67) 2.291 .
H(54) H(69) 3.117 .
H(54) H(70) 2.318 .
H(55) O(5) 2.600 .
H(55) N(1) 2.770 .
H(55) C(25) 2.718 .
H(55) C(26) 2.726 .
H(55) C(27) 3.175 .
H(55) C(28) 2.714 .
H(55) C(29) 2.690 .
H(55) C(30) 3.231 .
H(55) C(31) 2.735 .
H(55) C(32) 2.057 .
H(55) C(34) 2.046 .
H(55) C(35) 2.050 .
H(55) C(36) 2.662 .
H(55) C(37) 3.218 .
H(55) C(38) 2.576 .
H(55) C(43) 3.372 .
H(55) H(1) 2.492 .
H(55) H(2) 2.826 .
H(55) H(43) 2.984 .
H(55) H(45) 2.215 .
H(55) H(47) 2.216 .
H(55) H(49) 3.598 .
H(55) H(53) 2.656 .
H(55) H(54) 2.854 .
H(55) H(56) 2.358 .
H(55) H(57) 2.847 .
H(55) H(58) 3.573 .
H(55) H(59) 2.278 .
H(55) H(90) 3.426 .
H(56) O(5) 2.596 .
H(56) C(25) 2.684 .
H(56) C(26) 3.234 .
H(56) C(31) 3.504 1_455
H(56) C(32) 3.402 .
H(56) C(33) 2.087 .
H(56) C(34) 2.757 .
H(56) C(36) 2.060 .
H(56) C(37) 3.386 .
H(56) C(39) 3.338 1_455
H(56) C(43) 3.345 .
H(56) H(41) 3.386 1_455
H(56) H(42) 3.556 .
H(56) H(43) 2.099 .
H(56) H(45) 2.798 .
H(56) H(52) 3.145 1_455
H(56) H(53) 2.934 1_455
H(56) H(55) 2.358 .
H(56) H(57) 1.585 .
H(56) H(58) 2.368 .
H(56) H(61) 2.369 1_455
H(56) H(69) 2.912 .
H(56) H(90) 3.211 .
H(57) O(5) 3.269 .
H(57) C(25) 3.439 .
H(57) C(32) 2.779 .
H(57) C(33) 2.088 .
H(57) C(34) 2.848 .
H(57) C(36) 2.061 .
H(57) C(37) 2.769 .
H(57) C(38) 3.246 .
H(57) C(39) 3.275 1_455
H(57) C(42) 2.778 .
H(57) C(43) 2.829 .
H(57) H(14) 3.437 2_657
H(57) H(43) 2.988 .
H(57) H(52) 3.151 1_455
H(57) H(54) 2.611 .
H(57) H(55) 2.847 .
H(57) H(56) 1.585 .
H(57) H(58) 2.321 .
H(57) H(60) 3.349 1_455
H(57) H(61) 2.408 1_455
H(57) H(65) 3.072 .
H(57) H(67) 2.197 .
H(57) H(69) 2.288 .
H(57) H(70) 3.026 .
H(58) O(1) 3.157 1_454
H(58) O(5) 2.003 .
H(58) C(33) 3.380 .
H(58) C(35) 2.060 .
H(58) C(37) 2.095 .
H(58) C(38) 3.375 .
H(58) C(39) 3.237 1_455
H(58) C(40) 3.308 1_455
H(58) C(41) 2.986 .
H(58) C(42) 2.635 .
H(58) C(44) 3.399 .
H(58) C(45) 2.901 .
H(58) H(55) 3.573 .
H(58) H(56) 2.368 .
H(58) H(57) 2.321 .
H(58) H(59) 3.558 .
H(58) H(61) 2.507 1_455
H(58) H(62) 3.582 1_455
H(58) H(63) 2.700 1_455
H(58) H(64) 3.120 .
H(58) H(65) 2.448 .
H(58) H(66) 3.539 .
H(58) H(67) 2.869 .
H(58) H(73) 2.156 .
H(58) H(74) 3.021 .
H(58) H(87) 3.329 1_454
H(58) H(90) 2.104 .
H(59) O(3) 2.883 .
H(59) O(5) 2.579 .
H(59) N(1) 2.941 .
H(59) C(24) 3.049 .
H(59) C(31) 2.656 .
H(59) C(32) 1.986 .
H(59) C(33) 2.546 .
H(59) C(35) 3.114 .
H(59) C(36) 2.632 .
H(59) C(37) 2.061 .
H(59) C(39) 2.050 .
H(59) C(40) 2.659 .
H(59) C(41) 2.534 .
H(59) C(42) 3.400 .
H(59) H(1) 2.669 .
H(59) H(2) 3.525 .
H(59) H(47) 3.506 .
H(59) H(52) 3.082 .
H(59) H(53) 2.398 .
H(59) H(54) 2.795 .
H(59) H(55) 2.278 .
H(59) H(58) 3.558 .
H(59) H(60) 2.854 .
H(59) H(61) 2.282 .
H(59) H(62) 3.563 .
H(59) H(63) 2.933 .
H(59) H(64) 2.419 .
H(59) H(90) 3.133 .
H(60) C(19) 3.492 2_757
H(60) C(31) 3.262 .
H(60) C(32) 2.824 .
H(60) C(37) 2.826 .
H(60) C(38) 2.116 .
H(60) C(40) 2.115 .
H(60) C(41) 3.061 .
H(60) C(42) 2.901 .
H(60) H(14) 3.349 2_757
H(60) H(31) 3.110 2_757
H(60) H(32) 2.968 2_757
H(60) H(52) 2.810 .
H(60) H(53) 3.583 .
H(60) H(54) 2.744 .
H(60) H(57) 3.349 1_655
H(60) H(59) 2.854 .
H(60) H(61) 1.597 .
H(60) H(62) 2.253 .
H(60) H(63) 2.803 .
H(60) H(66) 2.345 .
H(60) H(67) 3.184 .
H(60) H(86) 3.176 2_756
H(61) C(31) 2.936 .
H(61) C(32) 2.979 .
H(61) C(35) 2.699 1_655
H(61) C(36) 3.069 1_655
H(61) C(37) 3.291 .
H(61) C(38) 2.116 .
H(61) C(40) 2.115 .
H(61) C(41) 3.216 .
H(61) H(52) 2.587 .
H(61) H(53) 2.806 .
H(61) H(54) 3.381 .
H(61) H(56) 2.369 1_655
H(61) H(57) 2.408 1_655
H(61) H(58) 2.507 1_655
H(61) H(59) 2.282 .
H(61) H(60) 1.597 .
H(61) H(62) 2.691 .
H(61) H(63) 2.250 .
H(61) H(64) 3.468 .
H(62) C(37) 2.981 .
H(62) C(38) 3.163 .
H(62) C(39) 2.100 .
H(62) C(41) 2.070 .
H(62) C(42) 3.208 .
H(62) C(44) 2.513 .
H(62) C(46) 2.797 .
H(62) C(57) 2.792 2_756
H(62) C(58) 3.042 2_756
H(62) H(58) 3.582 1_655
H(62) H(59) 3.563 .
H(62) H(60) 2.253 .
H(62) H(61) 2.691 .
H(62) H(63) 1.590 .
H(62) H(64) 2.779 .
H(62) H(66) 2.620 .
H(62) H(71) 2.406 .
H(62) H(73) 3.467 1_655
H(62) H(75) 3.523 .
H(62) H(76) 2.243 .
H(62) H(77) 3.565 .
H(62) H(85) 2.505 2_756
H(62) H(86) 2.910 2_756
H(63) O(1) 3.295 1_554
H(63) O(3) 3.402 .
H(63) C(37) 3.196 .
H(63) C(38) 2.997 .
H(63) C(39) 2.100 .
H(63) C(41) 2.070 .
H(63) C(44) 2.986 .
H(63) C(46) 2.998 .
H(63) C(47) 3.286 .
H(63) H(4) 3.343 .
H(63) H(58) 2.700 1_655
H(63) H(59) 2.933 .
H(63) H(60) 2.803 .
H(63) H(61) 2.250 .
H(63) H(62) 1.590 .
H(63) H(64) 2.178 .
H(63) H(71) 3.373 .
H(63) H(73) 2.954 1_655
H(63) H(76) 2.548 .
H(63) H(77) 2.710 .
H(63) H(87) 3.105 1_554
H(64) O(3) 3.074 .
H(64) O(5) 2.491 .
H(64) C(36) 2.733 .
H(64) C(37) 2.078 .
H(64) C(38) 2.665 .
H(64) C(39) 2.955 .
H(64) C(40) 2.043 .
H(64) C(42) 3.369 .
H(64) C(44) 2.073 .
H(64) C(45) 2.759 .
H(64) C(46) 2.780 .
H(64) C(47) 2.812 .
H(64) H(1) 3.410 .
H(64) H(7) 3.083 1_454
H(64) H(58) 3.120 .
H(64) H(59) 2.419 .
H(64) H(61) 3.468 .
H(64) H(62) 2.779 .
H(64) H(63) 2.178 .
H(64) H(65) 3.600 .
H(64) H(66) 3.592 .
H(64) H(71) 2.852 .
H(64) H(73) 3.049 .
H(64) H(74) 2.599 .
H(64) H(76) 3.069 .
H(64) H(77) 2.243 .
H(64) H(78) 3.086 .
H(64) H(90) 2.332 .
H(65) C(35) 3.431 .
H(65) C(36) 2.711 .
H(65) C(37) 2.088 .
H(65) C(38) 3.420 .
H(65) C(41) 2.802 .
H(65) C(44) 2.795 .
H(65) C(45) 3.018 .
H(65) C(49) 3.598 2_656
H(65) C(52) 3.285 2_656
H(65) C(53) 3.028 2_656
H(65) C(54) 3.217 2_656
H(65) C(58) 3.516 2_656
H(65) H(57) 3.072 .
H(65) H(58) 2.448 .
H(65) H(64) 3.600 .
H(65) H(66) 1.584 .
H(65) H(67) 1.584 .
H(65) H(71) 2.345 .
H(65) H(72) 3.541 .
H(65) H(73) 2.413 .
H(66) C(32) 3.456 .
H(66) C(36) 3.372 .
H(66) C(37) 2.088 .
H(66) C(38) 2.782 .
H(66) C(39) 2.708 .
H(66) C(40) 2.772 .
H(66) C(41) 2.652 .
H(66) C(44) 3.056 .
H(66) C(49) 3.538 2_656
H(66) C(50) 3.332 2_656
H(66) C(51) 3.390 2_656
H(66) H(32) 3.041 2_757
H(66) H(54) 3.050 .
H(66) H(58) 3.539 .
H(66) H(60) 2.345 .
H(66) H(62) 2.620 .
H(66) H(64) 3.592 .
H(66) H(65) 1.584 .
H(66) H(67) 1.584 .
H(66) H(71) 2.509 .
H(66) H(86) 3.358 2_756
H(67) C(32) 2.851 .
H(67) C(33) 3.327 .
H(67) C(35) 2.744 .
H(67) C(36) 2.702 .
H(67) C(37) 2.088 .
H(67) C(38) 2.775 .
H(67) C(39) 3.436 .
H(67) C(41) 3.377 .
H(67) C(52) 3.556 2_656
H(67) H(13) 3.537 2_657
H(67) H(14) 3.543 2_657
H(67) H(32) 2.995 2_757
H(67) H(33) 3.599 2_757
H(67) H(54) 2.291 .
H(67) H(57) 2.197 .
H(67) H(58) 2.869 .
H(67) H(60) 3.184 .
H(67) H(65) 1.584 .
H(67) H(66) 1.584 .
H(68) C(15) 3.496 2_657
H(68) C(25) 2.626 .
H(68) C(29) 2.696 .
H(68) C(30) 3.363 .
H(68) C(33) 3.383 .
H(68) C(34) 2.086 .
H(68) C(55) 3.278 2_657
H(68) H(16) 3.162 2_657
H(68) H(17) 3.438 2_657
H(68) H(24) 2.606 2_657
H(68) H(42) 2.367 .
H(68) H(43) 2.931 .
H(68) H(49) 2.423 .
H(68) H(50) 2.975 .
H(68) H(51) 3.593 1_455
H(68) H(69) 1.584 .
H(68) H(70) 1.584 .
H(68) H(83) 2.647 2_657
H(69) C(7) 3.541 2_657
H(69) C(25) 2.642 .
H(69) C(29) 3.374 .
H(69) C(31) 3.451 1_455
H(69) C(32) 3.470 .
H(69) C(33) 2.734 .
H(69) C(34) 2.086 .
H(69) C(35) 2.771 .
H(69) H(14) 3.099 2_657
H(69) H(16) 2.880 2_657
H(69) H(17) 3.181 2_657
H(69) H(24) 3.587 2_657
H(69) H(42) 2.844 .
H(69) H(43) 2.465 .
H(69) H(49) 3.523 .
H(69) H(51) 3.475 1_455
H(69) H(52) 2.668 1_455
H(69) H(53) 3.535 1_455
H(69) H(54) 3.117 .
H(69) H(56) 2.912 .
H(69) H(57) 2.288 .
H(69) H(68) 1.584 .
H(69) H(70) 1.584 .
H(70) C(7) 3.524 2_657
H(70) C(19) 3.466 2_757
H(70) C(25) 3.333 .
H(70) C(29) 2.744 .
H(70) C(30) 2.733 .
H(70) C(31) 3.238 .
H(70) C(32) 2.806 .
H(70) C(33) 2.741 .
H(70) C(34) 2.086 .
H(70) C(35) 3.409 .
H(70) H(16) 2.596 2_657
H(70) H(20) 3.432 2_757
H(70) H(24) 3.327 2_657
H(70) H(31) 3.477 2_757
H(70) H(33) 2.703 2_757
H(70) H(42) 3.495 .
H(70) H(43) 3.561 .
H(70) H(49) 2.918 .
H(70) H(50) 2.197 .
H(70) H(54) 2.318 .
H(70) H(57) 3.026 .
H(70) H(68) 1.584 .
H(70) H(69) 1.584 .
H(71) C(37) 2.842 .
H(71) C(40) 2.722 .
H(71) C(41) 2.069 .
H(71) C(42) 2.655 .
H(71) C(45) 2.055 .
H(71) C(46) 2.074 .
H(71) C(47) 3.406 .
H(71) C(49) 3.348 2_656
H(71) C(54) 3.338 2_656
H(71) C(55) 3.427 2_656
H(71) H(62) 2.406 .
H(71) H(63) 3.373 .
H(71) H(64) 2.852 .
H(71) H(65) 2.345 .
H(71) H(66) 2.509 .
H(71) H(72) 2.350 .
H(71) H(73) 2.332 .
H(71) H(74) 2.842 .
H(71) H(75) 2.346 .
H(71) H(76) 2.348 .
H(71) H(79) 3.346 2_656
H(71) H(83) 3.424 2_656
H(71) H(85) 2.758 2_756
H(72) N(2) 3.244 1_455
H(72) C(41) 3.404 .
H(72) C(44) 2.072 .
H(72) C(46) 2.661 .
H(72) C(47) 3.321 .
H(72) C(55) 3.353 2_656
H(72) C(56) 3.418 2_656
H(72) H(3) 3.155 1_455
H(72) H(4) 3.075 1_455
H(72) H(46) 2.779 1_554
H(72) H(65) 3.541 .
H(72) H(71) 2.350 .
H(72) H(73) 1.584 .
H(72) H(74) 1.584 .
H(72) H(75) 2.451 .
H(72) H(76) 3.540 .
H(72) H(78) 2.937 .
H(72) H(83) 3.310 2_656
H(72) H(84) 3.374 2_656
H(73) O(1) 3.538 1_454
H(73) O(5) 3.406 .
H(73) C(36) 2.838 .
H(73) C(37) 2.906 .
H(73) C(41) 2.765 .
H(73) C(42) 3.065 .
H(73) C(44) 2.072 .
H(73) C(46) 3.365 .
H(73) H(4) 3.223 1_455
H(73) H(58) 2.156 .
H(73) H(62) 3.467 1_455
H(73) H(63) 2.954 1_455
H(73) H(64) 3.049 .
H(73) H(65) 2.413 .
H(73) H(71) 2.332 .
H(73) H(72) 1.584 .
H(73) H(74) 1.584 .
H(73) H(75) 3.550 .
H(73) H(90) 3.006 .
H(74) O(1) 3.025 1_454
H(74) O(5) 3.343 .
H(74) N(2) 3.139 1_455
H(74) C(2) 3.085 1_454
H(74) C(36) 3.442 .
H(74) C(37) 3.509 .
H(74) C(41) 2.777 .
H(74) C(44) 2.072 .
H(74) C(46) 2.750 .
H(74) C(47) 2.790 .
H(74) H(3) 3.115 1_455
H(74) H(4) 2.646 1_455
H(74) H(7) 2.900 1_454
H(74) H(8) 2.488 1_454
H(74) H(58) 3.021 .
H(74) H(64) 2.599 .
H(74) H(71) 2.842 .
H(74) H(72) 1.584 .
H(74) H(73) 1.584 .
H(74) H(75) 3.016 .
H(74) H(77) 2.991 .
H(74) H(78) 2.278 .
H(74) H(90) 2.671 .
H(75) O(4) 3.428 1_554
H(75) O(6) 2.890 .
H(75) C(27) 3.039 1_554
H(75) C(28) 3.160 1_554
H(75) C(41) 3.414 .
H(75) C(44) 2.089 .
H(75) C(45) 2.683 .
H(75) C(47) 2.070 .
H(75) C(48) 2.691 .
H(75) H(46) 2.364 1_554
H(75) H(48) 2.550 1_554
H(75) H(49) 3.357 1_554
H(75) H(62) 3.523 .
H(75) H(71) 2.346 .
H(75) H(72) 2.451 .
H(75) H(73) 3.550 .
H(75) H(74) 3.016 .
H(75) H(76) 1.582 .
H(75) H(77) 2.861 .
H(75) H(78) 2.362 .
H(75) H(85) 3.274 2_756
H(75) H(89) 3.263 1_554
H(76) O(6) 3.344 .
H(76) N(2) 3.128 .
H(76) C(40) 2.611 .
H(76) C(41) 2.761 .
H(76) C(44) 2.089 .
H(76) C(45) 3.365 .
H(76) C(47) 2.070 .
H(76) C(48) 2.638 .
H(76) C(56) 3.337 2_756
H(76) C(57) 3.097 2_756
H(76) H(4) 3.124 .
H(76) H(48) 3.478 1_554
H(76) H(62) 2.243 .
H(76) H(63) 2.548 .
H(76) H(64) 3.069 .
H(76) H(71) 2.348 .
H(76) H(72) 3.540 .
H(76) H(75) 1.582 .
H(76) H(77) 2.401 .
H(76) H(78) 2.860 .
H(76) H(84) 3.025 2_756
H(76) H(85) 2.620 2_756
H(77) O(1) 3.473 1_554
H(77) O(3) 3.598 .
H(77) O(6) 3.171 .
H(77) N(2) 2.519 .
H(77) C(40) 3.180 .
H(77) C(41) 2.789 .
H(77) C(44) 2.762 .
H(77) C(45) 3.386 .
H(77) C(46) 2.082 .
H(77) C(48) 2.075 .
H(77) H(3) 3.385 .
H(77) H(4) 2.289 .
H(77) H(7) 3.011 1_454
H(77) H(8) 3.490 1_454
H(77) H(11) 3.226 1_554
H(77) H(62) 3.565 .
H(77) H(63) 2.710 .
H(77) H(64) 2.243 .
H(77) H(74) 2.991 .
H(77) H(75) 2.861 .
H(77) H(76) 2.401 .
H(77) H(78) 1.588 .
H(77) H(87) 3.293 1_554
H(78) O(2) 3.575 1_454
H(78) O(6) 2.607 .
H(78) N(2) 3.171 .
H(78) C(2) 3.217 1_454
H(78) C(41) 3.501 .
H(78) C(44) 2.812 .
H(78) C(45) 2.784 .
H(78) C(46) 2.082 .
H(78) C(48) 2.075 .
H(78) H(4) 3.349 .
H(78) H(5) 3.477 1_454
H(78) H(7) 2.966 1_454
H(78) H(8) 2.646 1_454
H(78) H(19) 3.211 1_454
H(78) H(46) 3.504 1_554
H(78) H(64) 3.086 .
H(78) H(72) 2.937 .
H(78) H(74) 2.278 .
H(78) H(75) 2.362 .
H(78) H(76) 2.860 .
H(78) H(77) 1.588 .
H(78) H(89) 3.485 1_554
H(79) C(18) 3.399 1_455
H(79) C(50) 2.015 .
H(79) C(51) 3.247 .
H(79) C(53) 3.169 .
H(79) C(54) 2.006 .
H(79) C(55) 2.594 .
H(79) C(57) 3.190 1_455
H(79) H(26) 3.430 .
H(79) H(28) 3.541 1_455
H(79) H(29) 3.467 1_455
H(79) H(30) 2.708 1_455
H(79) H(49) 3.325 2_647
H(79) H(71) 3.346 2_646
H(79) H(80) 2.312 .
H(79) H(83) 2.457 .
H(79) H(85) 2.548 1_455
H(79) H(86) 3.593 1_455
H(80) C(20) 3.420 1_455
H(80) C(21) 3.221 1_455
H(80) C(49) 2.033 .
H(80) C(51) 2.039 .
H(80) C(52) 3.269 .
H(80) C(54) 3.274 .
H(80) C(57) 3.462 1_455
H(80) C(58) 3.061 1_455
H(80) H(30) 2.833 1_455
H(80) H(34) 2.697 1_455
H(80) H(35) 2.885 1_455
H(80) H(36) 2.983 1_455
H(80) H(79) 2.312 .
H(80) H(81) 2.343 .
H(80) H(85) 3.256 1_455
H(80) H(86) 2.525 1_455
H(81) C(1) 3.327 1_454
H(81) C(49) 3.256 .
H(81) C(50) 2.038 .
H(81) C(52) 2.041 .
H(81) C(53) 3.237 .
H(81) H(6) 2.351 1_454
H(81) H(10) 3.479 1_554
H(81) H(13) 3.192 1_554
H(81) H(32) 3.335 1_454
H(81) H(35) 3.297 1_455
H(81) H(38) 3.063 .
H(81) H(80) 2.343 .
H(81) H(82) 2.366 .
H(82) C(4) 3.494 1_554
H(82) C(5) 3.088 1_554
H(82) C(6) 3.024 1_554
H(82) C(22) 3.504 .
H(82) C(50) 3.277 .
H(82) C(51) 2.056 .
H(82) C(53) 2.051 .
H(82) C(54) 3.298 .
H(82) C(58) 2.643 .
H(82) H(10) 2.936 1_554
H(82) H(12) 2.497 1_554
H(82) H(13) 2.431 1_554
H(82) H(14) 3.151 1_554
H(82) H(34) 3.379 .
H(82) H(38) 3.157 .
H(82) H(39) 3.025 .
H(82) H(81) 2.366 .
H(82) H(86) 2.465 .
H(83) C(25) 3.448 2_647
H(83) C(29) 3.277 2_647
H(83) C(43) 3.480 2_647
H(83) C(49) 2.652 .
H(83) C(53) 3.298 .
H(83) C(54) 2.071 .
H(83) C(56) 1.998 .
H(83) C(57) 3.203 .
H(83) H(24) 3.469 .
H(83) H(42) 2.612 2_647
H(83) H(46) 3.341 2_647
H(83) H(49) 2.359 2_647
H(83) H(68) 2.647 2_647
H(83) H(71) 3.424 2_646
H(83) H(72) 3.310 2_646
H(83) H(79) 2.457 .
H(83) H(84) 2.277 .
H(84) C(54) 3.213 .
H(84) C(55) 1.970 .
H(84) C(57) 1.969 .
H(84) C(58) 3.189 .
H(84) H(42) 2.661 2_647
H(84) H(48) 3.306 2_747
H(84) H(51) 2.845 2_747
H(84) H(72) 3.374 2_646
H(84) H(76) 3.025 2_746
H(84) H(83) 2.277 .
H(84) H(85) 2.259 .
H(85) C(40) 3.460 2_746
H(85) C(44) 3.403 2_746
H(85) C(46) 3.231 2_746
H(85) C(49) 3.089 1_655
H(85) C(50) 3.470 1_655
H(85) C(53) 3.310 .
H(85) C(55) 3.195 .
H(85) C(56) 1.984 .
H(85) C(58) 2.016 .
H(85) H(28) 3.561 .
H(85) H(62) 2.505 2_746
H(85) H(71) 2.758 2_746
H(85) H(75) 3.274 2_746
H(85) H(76) 2.620 2_746
H(85) H(79) 2.548 1_655
H(85) H(80) 3.256 1_655
H(85) H(84) 2.259 .
H(85) H(86) 2.305 .
H(86) C(50) 3.137 1_655
H(86) C(52) 2.625 .
H(86) C(53) 2.076 .
H(86) C(54) 3.219 .
H(86) C(56) 3.189 .
H(86) C(57) 2.008 .
H(86) H(12) 3.298 1_554
H(86) H(34) 3.288 .
H(86) H(60) 3.176 2_746
H(86) H(62) 2.910 2_746
H(86) H(66) 3.358 2_746
H(86) H(79) 3.593 1_655
H(86) H(80) 2.525 1_655
H(86) H(82) 2.465 .
H(86) H(85) 2.305 .
H(87) O(3) 1.836 1_556
H(87) O(5) 3.060 1_656
H(87) C(2) 3.102 .
H(87) C(3) 1.926 .
H(87) C(4) 2.562 .
H(87) C(23) 3.402 1_556
H(87) C(24) 2.896 1_556
H(87) H(4) 3.065 1_556
H(87) H(7) 3.360 .
H(87) H(8) 3.285 .
H(87) H(9) 2.270 .
H(87) H(10) 2.497 .
H(87) H(11) 2.727 .
H(87) H(39) 3.099 1_556
H(87) H(41) 3.153 1_556
H(87) H(58) 3.329 1_656
H(87) H(63) 3.105 1_556
H(87) H(77) 3.293 1_556
H(87) H(90) 2.616 1_656
H(88) O(4) 2.166 1_655
H(88) N(2) 3.322 1_556
H(88) C(11) 3.086 .
H(88) C(12) 1.907 .
H(88) C(13) 2.775 .
H(88) C(14) 3.490 .
H(88) C(17) 2.883 .
H(88) C(20) 3.574 .
H(88) C(21) 3.182 .
H(88) C(26) 3.112 1_655
H(88) C(27) 2.958 1_655
H(88) H(3) 2.471 1_556
H(88) H(18) 3.405 .
H(88) H(19) 3.172 .
H(88) H(21) 2.113 .
H(88) H(22) 3.083 .
H(88) H(27) 2.327 .
H(88) H(36) 3.025 .
H(88) H(37) 2.672 .
H(88) H(44) 2.567 1_655
H(88) H(45) 3.374 1_655
H(88) H(46) 3.024 1_655
H(88) H(89) 2.814 1_655
H(89) O(2) 3.313 1_455
H(89) O(6) 1.927 1_556
H(89) C(26) 3.080 .
H(89) C(27) 1.906 .
H(89) C(28) 2.390 .
H(89) C(48) 3.041 1_556
H(89) H(2) 2.822 .
H(89) H(21) 3.349 1_455
H(89) H(25) 3.253 .
H(89) H(37) 3.435 1_455
H(89) H(40) 3.069 .
H(89) H(44) 3.420 .
H(89) H(45) 3.177 .
H(89) H(46) 2.400 .
H(89) H(47) 2.437 .
H(89) H(48) 2.365 .
H(89) H(75) 3.263 1_556
H(89) H(78) 3.485 1_556
H(89) H(88) 2.814 1_455
H(90) O(1) 2.134 1_454
H(90) N(1) 3.312 .
H(90) C(2) 2.942 1_454
H(90) C(3) 2.875 1_454
H(90) C(35) 3.103 .
H(90) C(36) 1.898 .
H(90) C(37) 2.771 .
H(90) C(38) 3.538 .
H(90) C(41) 2.899 .
H(90) C(44) 3.579 .
H(90) C(45) 3.173 .
H(90) H(1) 2.461 .
H(90) H(7) 2.383 1_454
H(90) H(8) 3.194 1_454
H(90) H(9) 2.974 1_454
H(90) H(55) 3.426 .
H(90) H(56) 3.211 .
H(90) H(58) 2.104 .
H(90) H(59) 3.133 .
H(90) H(64) 2.332 .
H(90) H(73) 3.006 .
H(90) H(74) 2.671 .
H(90) H(87) 2.616 1_454

loop_
_geom_torsion_atom_site_label_1
_geom_torsion_atom_site_label_2
_geom_torsion_atom_site_label_3
_geom_torsion_atom_site_label_4
_geom_torsion
C(2) C(1) C(10) C(5) -56.6(10)
C(2) C(1) C(10) C(9) 61.7(11)
C(2) C(1) C(10) C(19) -176.1(8)
C(10) C(1) C(2) C(3) 57.3(10)
C(1) C(2) C(3) O(1) -173.7(7)
C(1) C(2) C(3) C(4) -54.7(10)
O(1) C(3) C(4) C(5) 171.3(7)
C(2) C(3) C(4) C(5) 53.6(10)
C(3) C(4) C(5) C(6) -176.6(7)
C(3) C(4) C(5) C(10) -51.6(10)
C(4) C(5) C(6) C(7) 68.5(10)
C(4) C(5) C(10) C(1) 52.9(10)
C(4) C(5) C(10) C(9) -68.3(9)
C(4) C(5) C(10) C(19) 171.4(8)
C(6) C(5) C(10) C(1) 175.8(8)
C(6) C(5) C(10) C(9) 54.6(10)
C(6) C(5) C(10) C(19) -65.7(10)
C(10) C(5) C(6) C(7) -56.4(11)
C(5) C(6) C(7) C(8) 52.9(11)
C(6) C(7) C(8) C(9) -50.7(11)
C(6) C(7) C(8) C(14) -170.1(8)
C(7) C(8) C(9) C(10) 53.8(11)
C(7) C(8) C(9) C(11) -177.5(7)
C(7) C(8) C(14) C(13) -179.2(7)
C(7) C(8) C(14) C(15) -55.4(11)
C(9) C(8) C(14) C(13) 59.4(9)
C(9) C(8) C(14) C(15) -176.7(8)
C(14) C(8) C(9) C(10) 174.1(7)
C(14) C(8) C(9) C(11) -57.1(9)
C(8) C(9) C(10) C(1) -174.1(8)
C(8) C(9) C(10) C(5) -54.8(10)
C(8) C(9) C(10) C(19) 65.1(11)
C(8) C(9) C(11) C(12) 56.5(10)
C(10) C(9) C(11) C(12) -173.8(7)
C(11) C(9) C(10) C(1) 57.9(10)
C(11) C(9) C(10) C(5) 177.2(7)
C(11) C(9) C(10) C(19) -62.9(10)
C(9) C(11) C(12) O(2) 68.0(9)
C(9) C(11) C(12) C(13) -55.9(10)
O(2) C(12) C(13) C(14) -65.8(9)
O(2) C(12) C(13) C(17) 44.7(11)
O(2) C(12) C(13) C(18) 170.8(7)
C(11) C(12) C(13) C(14) 55.8(10)
C(11) C(12) C(13) C(17) 166.2(8)
C(11) C(12) C(13) C(18) -67.7(10)
C(12) C(13) C(14) C(8) -57.4(9)
C(12) C(13) C(14) C(15) 171.8(7)
C(12) C(13) C(17) C(16) -155.9(8)
C(12) C(13) C(17) C(20) 81.3(11)
C(14) C(13) C(17) C(16) -40.3(8)
C(14) C(13) C(17) C(20) -163.0(8)
C(17) C(13) C(14) C(8) -179.7(6)
C(17) C(13) C(14) C(15) 49.5(8)
C(18) C(13) C(14) C(8) 61.9(10)
C(18) C(13) C(14) C(15) -68.9(9)
C(18) C(13) C(17) C(16) 80.0(9)
C(18) C(13) C(17) C(20) -42.7(12)
C(8) C(14) C(15) C(16) -165.4(8)
C(13) C(14) C(15) C(16) -37.5(9)
C(14) C(15) C(16) C(17) 10.8(10)
C(15) C(16) C(17) C(13) 18.9(10)
C(15) C(16) C(17) C(20) 148.6(8)
C(13) C(17) C(20) C(21) -58.5(12)
C(13) C(17) C(20) C(22) 173.6(8)
C(16) C(17) C(20) C(21) -178.0(8)
C(16) C(17) C(20) C(22) 54.0(11)
C(17) C(20) C(22) C(23) 65.9(12)
C(21) C(20) C(22) C(23) -62.2(11)
C(20) C(22) C(23) C(24) -178.4(9)
C(22) C(23) C(24) O(3) -75.2(13)
C(22) C(23) C(24) N(1) 102.8(11)
C(26) C(25) C(34) C(29) -58.0(10)
C(26) C(25) C(34) C(33) 64.5(10)
C(26) C(25) C(34) C(43) -175.2(8)
C(34) C(25) C(26) C(27) 56.4(10)
C(25) C(26) C(27) O(4) -175.4(7)
C(25) C(26) C(27) C(28) -52.4(11)
O(4) C(27) C(28) C(29) 173.3(7)
C(26) C(27) C(28) C(29) 51.6(11)
C(27) C(28) C(29) C(30) -176.3(8)
C(27) C(28) C(29) C(34) -53.3(11)
C(28) C(29) C(30) C(31) 69.1(10)
C(28) C(29) C(34) C(25) 55.3(10)
C(28) C(29) C(34) C(33) -67.4(10)
C(28) C(29) C(34) C(43) 169.1(8)
C(30) C(29) C(34) C(25) 179.0(7)
C(30) C(29) C(34) C(33) 56.3(10)
C(30) C(29) C(34) C(43) -67.3(10)
C(34) C(29) C(30) C(31) -55.0(11)
C(29) C(30) C(31) C(32) 52.1(11)
C(30) C(31) C(32) C(33) -48.8(11)
C(30) C(31) C(32) C(38) -169.2(8)
C(31) C(32) C(33) C(34) 50.7(11)
C(31) C(32) C(33) C(35) -178.5(8)
C(31) C(32) C(38) C(37) -178.9(8)
C(31) C(32) C(38) C(39) -53.2(12)
C(33) C(32) C(38) C(37) 58.0(10)
C(33) C(32) C(38) C(39) -176.2(8)
C(38) C(32) C(33) C(34) 173.2(8)
C(38) C(32) C(33) C(35) -56.0(10)
C(32) C(33) C(34) C(25) -175.6(7)
C(32) C(33) C(34) C(29) -55.0(10)
C(32) C(33) C(34) C(43) 67.9(10)
C(32) C(33) C(35) C(36) 57.1(10)
C(34) C(33) C(35) C(36) -173.4(8)
C(35) C(33) C(34) C(25) 55.4(10)
C(35) C(33) C(34) C(29) 176.0(8)
C(35) C(33) C(34) C(43) -61.1(11)
C(33) C(35) C(36) O(5) 65.5(10)
C(33) C(35) C(36) C(37) -55.9(10)
O(5) C(36) C(37) C(38) -69.0(9)
O(5) C(36) C(37) C(41) 43.1(11)
O(5) C(36) C(37) C(42) 169.1(7)
C(35) C(36) C(37) C(38) 52.8(10)
C(35) C(36) C(37) C(41) 164.9(8)
C(35) C(36) C(37) C(42) -69.1(10)
C(36) C(37) C(38) C(32) -56.7(10)
C(36) C(37) C(38) C(39) 169.3(8)
C(36) C(37) C(41) C(40) -153.5(8)
C(36) C(37) C(41) C(44) 81.9(10)
C(38) C(37) C(41) C(40) -37.4(8)
C(38) C(37) C(41) C(44) -161.9(8)
C(41) C(37) C(38) C(32) 179.3(8)
C(41) C(37) C(38) C(39) 45.3(9)
C(42) C(37) C(38) C(32) 63.0(11)
C(42) C(37) C(38) C(39) -71.0(10)
C(42) C(37) C(41) C(40) 80.9(9)
C(42) C(37) C(41) C(44) -43.7(11)
C(32) C(38) C(39) C(40) -167.3(8)
C(37) C(38) C(39) C(40) -35.7(9)
C(38) C(39) C(40) C(41) 12.2(10)
C(39) C(40) C(41) C(37) 16.1(10)
C(39) C(40) C(41) C(44) 145.6(8)
C(37) C(41) C(44) C(45) -60.4(11)
C(37) C(41) C(44) C(46) 174.5(8)
C(40) C(41) C(44) C(45) 178.0(8)
C(40) C(41) C(44) C(46) 52.8(10)
C(41) C(44) C(46) C(47) 62.9(10)
C(45) C(44) C(46) C(47) -64.3(10)
C(44) C(46) C(47) C(48) -176.5(8)
C(46) C(47) C(48) O(6) -76.5(12)
C(46) C(47) C(48) N(2) 99.9(10)
C(50) C(49) C(54) C(53) 2(2)
C(50) C(49) C(54) C(55) -179.0(17)
C(54) C(49) C(50) C(51) -3(3)
C(49) C(50) C(51) C(52) 2(3)
C(50) C(51) C(52) C(53) -2(2)
C(51) C(52) C(53) C(54) 2(2)
C(51) C(52) C(53) C(58) -178.9(15)
C(52) C(53) C(54) C(49) -2(2)
C(52) C(53) C(54) C(55) 179.5(14)
C(52) C(53) C(58) C(57) 179.0(16)
C(54) C(53) C(58) C(57) -2(2)
C(58) C(53) C(54) C(49) 178.9(14)
C(58) C(53) C(54) C(55) 0(2)
C(49) C(54) C(55) C(56) -179.2(16)
C(53) C(54) C(55) C(56) -0.4(18)
C(54) C(55) C(56) C(57) 2(2)
C(55) C(56) C(57) C(58) -4(3)
C(56) C(57) C(58) C(53) 3(2)
